data_7012048
loop_
_publ_author_name
'Baxter, Christopher W.'
'Higgs, Timothy C.'
'Jones, Anita C.'
'Parsons, Simon'
'Bailey, Philip J.'
'Tasker, Peter A.'

_publ_section_title
;
 Luminescent high nuclearity Cu(i)-alkynyl clusters,
 [Cu16(hfac)8(3,3-dimethyl-1-butynyl)8] and
 [Cu20(hfac)8(3-phenyl-1-propynyl)12]
;
_journal_issue 23
_journal_name_full 'Journal of the Chemical Society, Dalton Transactions'
_journal_page_first 4395
_journal_paper_doi 10.1039/b207106c
_journal_year 2002
_chemical_formula_moiety '[Cu20(hfac)8(PhCH2CC)16]'
_chemical_formula_sum 'C148 H92 Cu20 F48 O16'
_chemical_formula_weight 4309.02
_chemical_name_systematic
; 
? 
;
_space_group_IT_number 14
_symmetry_cell_setting monoclinic
_symmetry_space_group_name_Hall '-P 2ybc'
_symmetry_space_group_name_H-M 'P 1 21/c 1'
_atom_sites_solution_hydrogens geom
_atom_sites_solution_primary direct
_atom_sites_solution_secondary difmap
_audit_creation_method SHELXL-97
_cell_angle_alpha 90.00
_cell_angle_beta 115.969(2)
_cell_angle_gamma 90.00
_cell_formula_units_Z 4
_cell_length_a 27.149(4)
_cell_length_b 22.902(4)
_cell_length_c 27.428(4)
_cell_measurement_reflns_used 7370
_cell_measurement_temperature 150(2)
_cell_measurement_theta_max 25
_cell_measurement_theta_min 2
_cell_volume 15332(4)
_computing_cell_refinement 'Bruker SMART'
_computing_data_collection 'Bruker SMART'
_computing_data_reduction 'Bruker SHELXTL'
_computing_molecular_graphics 'Bruker SHELXTL'
_computing_publication_material 'Bruker SHELXTL'
_computing_structure_refinement 'SHELXL-97 (Sheldrick, 1997)'
_computing_structure_solution 'SHELXS-97 (Sheldrick, 1990)'
_diffrn_ambient_temperature 150(2)
_diffrn_measured_fraction_theta_full 0.993
_diffrn_measured_fraction_theta_max 0.993
_diffrn_measurement_device_type 'BRUKER SMART APEX CCD'
_diffrn_measurement_method 'phi and omega scans'
_diffrn_radiation_monochromator graphite
_diffrn_radiation_source 'fine-focus sealed tube'
_diffrn_radiation_type MoK\a
_diffrn_radiation_wavelength 0.71073
_diffrn_reflns_av_R_equivalents 0.0437
_diffrn_reflns_av_sigmaI/netI 0.0606
_diffrn_reflns_limit_h_max 29
_diffrn_reflns_limit_h_min -32
_diffrn_reflns_limit_k_max 23
_diffrn_reflns_limit_k_min -27
_diffrn_reflns_limit_l_max 31
_diffrn_reflns_limit_l_min -32
_diffrn_reflns_number 76769
_diffrn_reflns_theta_full 25.13
_diffrn_reflns_theta_max 25.13
_diffrn_reflns_theta_min 1.21
_exptl_absorpt_coefficient_mu 2.827
_exptl_absorpt_correction_T_max 0.693
_exptl_absorpt_correction_T_min 0.476
_exptl_absorpt_correction_type multi-scan
_exptl_absorpt_process_details Sadabs
_exptl_crystal_colour Yellow
_exptl_crystal_density_diffrn 1.867
_exptl_crystal_density_method 'not measured'
_exptl_crystal_description Block
_exptl_crystal_F_000 8480
_exptl_crystal_size_max 0.80
_exptl_crystal_size_mid 0.40
_exptl_crystal_size_min 0.40
_refine_diff_density_max 0.953
_refine_diff_density_min -0.527
_refine_diff_density_rms 0.098
_refine_ls_extinction_method none
_refine_ls_goodness_of_fit_ref 0.963
_refine_ls_hydrogen_treatment riding
_refine_ls_matrix_type full
_refine_ls_number_parameters 2163
_refine_ls_number_reflns 27227
_refine_ls_number_restraints 3708
_refine_ls_restrained_S_all 1.061
_refine_ls_R_factor_all 0.0843
_refine_ls_R_factor_gt 0.0412
_refine_ls_shift/su_max 0.001
_refine_ls_shift/su_mean 0.000
_refine_ls_structure_factor_coef Fsqd
_refine_ls_weighting_details 'calc w=1/[\s^2^(Fo^2^)+(0.0564P)^2^+0.0000P] where P=(Fo^2^+2Fc^2^)/3'
_refine_ls_weighting_scheme calc
_refine_ls_wR_factor_gt 0.0928
_refine_ls_wR_factor_ref 0.1124
_reflns_number_gt 16883
_reflns_number_total 27227
_reflns_threshold_expression >2sigma(I)
_cod_data_source_file b207106c.txt
_cod_data_source_block cbcu07
_cod_depositor_comments
;
The following automatic conversions were performed:
'_symmetry_cell_setting' value 'Monoclinic' changed to 'monoclinic'
according to '/home/saulius/struct/CIF-dictionaries/cif_core.dic'
dictionary named 'cif_core.dic' version 2.4.1 from
2010-06-29.

'_exptl_absorpt_correction_type' value 'Multiscan' changed to
'multi-scan' according to
'/home/saulius/struct/CIF-dictionaries/cif_core.dic' dictionary named
'cif_core.dic' version 2.4.1 from 2010-06-29.

Automatic conversion script
Id: cif_fix_enum 1527 2010-12-29 10:47:43Z saulius 

The following automatic conversions were performed:

'_atom_sites_solution_hydrogens' value 'geometric' was changed to
'geom'.

Automatic conversion script
Id: cif_fix_values 6452 2018-10-05 10:23:21Z andrius 
;
_cod_original_sg_symbol_H-M P21/c
_cod_database_code 7012048

loop_
_symmetry_equiv_pos_as_xyz
'x, y, z'
'-x, y+1/2, -z+1/2'
'-x, -y, -z'
'x, -y-1/2, z-1/2'

loop_
_atom_site_label
_atom_site_type_symbol
_atom_site_fract_x
_atom_site_fract_y
_atom_site_fract_z
_atom_site_U_iso_or_equiv
_atom_site_adp_type
_atom_site_occupancy
_atom_site_symmetry_multiplicity
_atom_site_calc_flag
_atom_site_refinement_flags
_atom_site_disorder_assembly
_atom_site_disorder_group
Cu1 Cu 0.27041(3) 0.49334(3) 0.21181(3) 0.03857(17) Uani 1 1 d . . .
Cu2 Cu 0.19911(3) 0.33291(3) 0.27361(3) 0.03705(17) Uani 1 1 d . . .
Cu3 Cu 0.10608(3) 0.43391(3) 0.27412(3) 0.04011(18) Uani 1 1 d . . .
Cu4 Cu 0.25235(3) 0.18637(3) 0.24090(3) 0.03790(17) Uani 1 1 d . . .
Cu5 Cu 0.25557(3) 0.48390(3) 0.31966(3) 0.03784(17) Uani 1 1 d . . .
Cu6 Cu 0.26975(3) 0.65192(3) 0.18996(3) 0.04337(18) Uani 1 1 d . . .
Cu7 Cu 0.41153(3) 0.43745(3) 0.23897(3) 0.03992(18) Uani 1 1 d . . .
Cu8 Cu 0.33629(3) 0.42900(3) 0.29345(3) 0.04129(18) Uani 1 1 d . . .
Cu9 Cu 0.08245(3) 0.31161(3) 0.21385(3) 0.03984(18) Uani 1 1 d . . .
Cu10 Cu 0.20400(3) 0.27615(3) 0.19276(3) 0.03450(16) Uani 1 1 d . . .
Cu11 Cu 0.18320(3) 0.44281(4) 0.22836(3) 0.04373(19) Uani 1 1 d . . .
Cu12 Cu 0.31256(3) 0.33617(3) 0.23265(3) 0.03687(17) Uani 1 1 d . . .
Cu13 Cu 0.26378(3) 0.57351(3) 0.27157(3) 0.04122(18) Uani 1 1 d . . .
Cu14 Cu 0.42731(3) 0.30648(3) 0.28604(3) 0.04016(18) Uani 1 1 d . . .
Cu15 Cu 0.30577(3) 0.26554(3) 0.30342(3) 0.03718(17) Uani 1 1 d . . .
Cu16 Cu 0.25098(3) 0.64887(3) 0.34194(3) 0.04579(19) Uani 1 1 d . . .
Cu17 Cu 0.31619(3) 0.10001(3) 0.30670(3) 0.04214(18) Uani 1 1 d . . .
Cu18 Cu 0.21527(3) 0.39311(3) 0.15746(3) 0.04278(19) Uani 1 1 d . . .
Cu19 Cu 0.17744(3) 0.11119(3) 0.16704(3) 0.04439(19) Uani 1 1 d . . .
Cu20 Cu 0.29901(3) 0.36488(3) 0.35551(3) 0.04409(19) Uani 1 1 d . . .
O1 O 0.35872(15) 0.03580(18) 0.35371(15) 0.0452(10) Uani 1 1 d . . .
C2 C 0.3364(2) -0.0058(3) 0.3664(2) 0.0411(14) Uani 1 1 d . . .
C3 C 0.2812(2) -0.0187(3) 0.3461(2) 0.0483(16) Uani 1 1 d . . .
H3A H 0.2704 -0.0523 0.3593 0.058 Uiso 1 1 calc R . .
C4 C 0.2409(2) 0.0156(3) 0.3071(2) 0.0458(15) Uani 1 1 d . . .
O2 O 0.24559(14) 0.06194(19) 0.28568(15) 0.0466(10) Uani 1 1 d . . .
C1 C 0.3772(2) -0.0441(2) 0.4112(2) 0.0535(17) Uani 1 1 d D . .
F1 F 0.41322(17) -0.06669(19) 0.39673(16) 0.0863(14) Uani 1 1 d D . .
F2 F 0.40540(15) -0.01256(17) 0.45535(14) 0.0742(12) Uani 1 1 d D . .
F3 F 0.35471(15) -0.08692(17) 0.42623(15) 0.0698(11) Uani 1 1 d D . .
C5 C 0.1816(3) -0.0067(3) 0.2844(2) 0.072(2) Uani 1 1 d D . .
F4 F 0.17165(16) -0.0378(2) 0.31910(16) 0.1055(18) Uani 1 1 d D . .
F5 F 0.14634(17) 0.0366(2) 0.2694(2) 0.1080(18) Uani 1 1 d D . .
F6 F 0.17072(17) -0.0386(2) 0.24098(17) 0.1032(17) Uani 1 1 d D . .
O3 O 0.24695(15) 0.08221(19) 0.17135(16) 0.0481(10) Uani 1 1 d . . .
C7 C 0.2521(2) 0.0312(3) 0.1578(2) 0.0478(16) Uani 1 1 d . . .
C8 C 0.2131(3) -0.0119(3) 0.1362(2) 0.0525(17) Uani 1 1 d . . .
H8A H 0.2240 -0.0491 0.1292 0.063 Uiso 1 1 calc R . .
C9 C 0.1578(3) -0.0031(3) 0.1241(2) 0.0481(16) Uani 1 1 d . A .
O4 O 0.13620(16) 0.04156(19) 0.13215(17) 0.0526(11) Uani 1 1 d . . .
C6 C 0.3104(3) 0.0192(3) 0.1658(3) 0.075(2) Uani 1 1 d D . .
F7 F 0.34522(17) 0.0262(2) 0.21741(19) 0.1060(17) Uani 1 1 d D . .
F8 F 0.31738(16) -0.0340(2) 0.1516(2) 0.1066(18) Uani 1 1 d D . .
F9 F 0.32525(17) 0.0560(2) 0.1377(2) 0.1108(18) Uani 1 1 d D . .
C10 C 0.1182(3) -0.0524(3) 0.0963(3) 0.069(2) Uani 1 1 d D . .
F10 F 0.0675(5) -0.0412(11) 0.0868(7) 0.090(3) Uani 0.293(13) 1 d PD A 1
F11 F 0.1340(10) -0.0946(8) 0.1321(8) 0.171(6) Uani 0.293(13) 1 d PD A 1
F12 F 0.1163(10) -0.0722(11) 0.0510(6) 0.106(3) Uani 0.293(13) 1 d PD A 1
F10A F 0.1358(4) -0.0862(4) 0.0681(3) 0.090(3) Uani 0.707(13) 1 d PD A 2
F11A F 0.0695(3) -0.0345(4) 0.0636(6) 0.171(6) Uani 0.707(13) 1 d PD A 2
F12A F 0.1131(4) -0.0887(4) 0.1298(3) 0.106(3) Uani 0.707(13) 1 d PD A 2
O5 O 0.50659(15) 0.2936(2) 0.32037(16) 0.0531(11) Uani 1 1 d . . .
C12 C 0.5335(2) 0.2829(3) 0.2939(3) 0.0516(17) Uani 1 1 d . B .
C13 C 0.5144(2) 0.2781(3) 0.2382(2) 0.0475(16) Uani 1 1 d . . .
H13A H 0.5400 0.2701 0.2241 0.057 Uiso 1 1 calc R . .
C14 C 0.4603(2) 0.2843(3) 0.2024(2) 0.0422(14) Uani 1 1 d . . .
O6 O 0.41955(14) 0.29493(18) 0.21186(15) 0.0446(10) Uani 1 1 d . . .
C11 C 0.5944(2) 0.2747(3) 0.3301(2) 0.068(2) Uani 1 1 d D . .
F13 F 0.6235(2) 0.2643(6) 0.3047(3) 0.138(4) Uani 0.770(9) 1 d PD B 1
F14 F 0.6033(2) 0.2306(3) 0.3642(3) 0.0816(19) Uani 0.770(9) 1 d PD B 1
F15 F 0.6148(2) 0.3202(3) 0.3620(4) 0.108(3) Uani 0.770(9) 1 d PD B 1
F13A F 0.6097(8) 0.2643(16) 0.3809(5) 0.138(4) Uani 0.230(9) 1 d PD B 2
F14A F 0.6215(7) 0.3198(7) 0.3244(11) 0.0816(19) Uani 0.230(9) 1 d PD B 2
F15A F 0.6115(9) 0.2326(9) 0.3088(11) 0.108(3) Uani 0.230(9) 1 d PD B 2
C15 C 0.4435(2) 0.2767(2) 0.1416(2) 0.0511(16) Uani 1 1 d D . .
F16 F 0.48560(13) 0.26696(18) 0.13048(14) 0.0653(11) Uani 1 1 d D . .
F17 F 0.41787(13) 0.32370(16) 0.11377(13) 0.0579(10) Uani 1 1 d D . .
F18 F 0.40964(14) 0.23207(16) 0.12188(13) 0.0600(10) Uani 1 1 d D . .
O7 O 0.46373(15) 0.42982(18) 0.20853(15) 0.0451(10) Uani 1 1 d . . .
C17 C 0.5144(2) 0.4309(3) 0.2367(3) 0.0455(15) Uani 1 1 d . . .
C18 C 0.5426(2) 0.4376(3) 0.2927(2) 0.0508(17) Uani 1 1 d . . .
H18A H 0.5815 0.4367 0.3089 0.061 Uiso 1 1 calc R . .
C19 C 0.5168(2) 0.4455(3) 0.3260(2) 0.0471(16) Uani 1 1 d . C .
O8 O 0.46689(16) 0.44630(18) 0.31385(15) 0.0469(10) Uani 1 1 d . . .
C16 C 0.5473(2) 0.4284(3) 0.2032(2) 0.0594(19) Uani 1 1 d D . .
F19 F 0.52427(15) 0.39255(18) 0.16199(15) 0.0723(12) Uani 1 1 d D . .
F20 F 0.59777(15) 0.4099(2) 0.23210(17) 0.0929(15) Uani 1 1 d D . .
F21 F 0.54911(17) 0.48075(19) 0.18435(17) 0.0817(13) Uani 1 1 d D . .
C20 C 0.5526(2) 0.4536(3) 0.3858(2) 0.064(2) Uani 1 1 d D . .
F22 F 0.5274(3) 0.4763(7) 0.4127(4) 0.129(4) Uani 0.657(12) 1 d PD C 1
F23 F 0.5959(3) 0.4857(5) 0.4000(3) 0.086(3) Uani 0.657(12) 1 d PD C 1
F24 F 0.5668(7) 0.4017(3) 0.4070(4) 0.156(5) Uani 0.657(12) 1 d PD C 1
F22A F 0.6046(4) 0.4519(14) 0.3961(7) 0.129(4) Uani 0.343(12) 1 d PD C 2
F23A F 0.5476(6) 0.4172(8) 0.4195(5) 0.086(3) Uani 0.343(12) 1 d PD C 2
F24A F 0.5423(12) 0.5052(6) 0.3995(6) 0.156(5) Uani 0.343(12) 1 d PD C 2
O9 O 0.08410(14) 0.28307(18) 0.28197(15) 0.0446(10) Uani 1 1 d . . .
C22 C 0.0407(2) 0.2697(3) 0.2857(2) 0.0463(16) Uani 1 1 d . . .
C23 C -0.0126(2) 0.2704(3) 0.2469(2) 0.0470(16) Uani 1 1 d . . .
H23A H -0.0405 0.2588 0.2570 0.056 Uiso 1 1 calc R . .
C24 C -0.0279(2) 0.2876(3) 0.1933(2) 0.0451(15) Uani 1 1 d . . .
O10 O 0.00220(14) 0.30539(19) 0.17279(15) 0.0496(11) Uani 1 1 d . . .
C21 C 0.0530(2) 0.2488(3) 0.3435(2) 0.0535(18) Uani 1 1 d D . .
F25 F 0.00844(13) 0.23706(18) 0.34955(14) 0.0686(12) Uani 1 1 d D . .
F26 F 0.08140(14) 0.28840(19) 0.38014(14) 0.0681(11) Uani 1 1 d D . .
F27 F 0.08258(15) 0.20007(18) 0.35492(15) 0.0757(13) Uani 1 1 d D . .
C25 C -0.0878(2) 0.2842(3) 0.1535(2) 0.0580(19) Uani 1 1 d D . .
F28 F -0.12050(15) 0.2728(3) 0.17467(16) 0.129(2) Uani 1 1 d D . .
F29 F -0.09645(17) 0.2446(3) 0.1165(2) 0.124(2) Uani 1 1 d D . .
F30 F -0.10507(16) 0.3330(2) 0.1261(2) 0.118(2) Uani 1 1 d D . .
O11 O 0.05232(16) 0.41610(19) 0.30201(15) 0.0493(11) Uani 1 1 d . . .
C27 C 0.0015(2) 0.4220(3) 0.2734(3) 0.0480(16) Uani 1 1 d . . .
C28 C -0.0255(2) 0.4416(3) 0.2210(3) 0.0500(16) Uani 1 1 d . . .
H28A H -0.0643 0.4434 0.2049 0.060 Uiso 1 1 calc R . .
C29 C 0.0014(2) 0.4591(3) 0.1902(2) 0.0422(14) Uani 1 1 d . . .
O12 O 0.05160(14) 0.45880(18) 0.20250(14) 0.0439(10) Uani 1 1 d . . .
C26 C -0.0328(2) 0.4085(3) 0.3041(2) 0.064(2) Uani 1 1 d D . .
F31 F -0.00883(15) 0.3716(2) 0.34350(17) 0.0919(16) Uani 1 1 d D . .
F32 F -0.04406(19) 0.4573(2) 0.3221(2) 0.1021(16) Uani 1 1 d D . .
F33 F -0.08036(15) 0.3844(2) 0.27166(18) 0.0903(15) Uani 1 1 d D . .
C30 C -0.0339(2) 0.4816(3) 0.1335(2) 0.0532(17) Uani 1 1 d D . .
F34 F -0.04285(17) 0.4406(2) 0.09718(15) 0.0855(13) Uani 1 1 d D . .
F35 F -0.08160(16) 0.5013(2) 0.12688(16) 0.1003(18) Uani 1 1 d D . .
F36 F -0.01033(16) 0.5242(2) 0.11955(16) 0.0905(15) Uani 1 1 d D . .
O13 O 0.24023(15) 0.71109(18) 0.38581(16) 0.0461(10) Uani 1 1 d . . .
C32 C 0.2635(2) 0.7592(3) 0.3924(2) 0.0441(15) Uani 1 1 d . . .
C33 C 0.2974(2) 0.7791(3) 0.3703(2) 0.0499(16) Uani 1 1 d . . .
H33A H 0.3101 0.8183 0.3773 0.060 Uiso 1 1 calc R . .
C34 C 0.3135(2) 0.7449(3) 0.3386(2) 0.0497(16) Uani 1 1 d . D .
O14 O 0.30235(16) 0.69295(19) 0.32445(16) 0.0499(11) Uani 1 1 d . . .
C31 C 0.2547(2) 0.7999(3) 0.4325(2) 0.0517(17) Uani 1 1 d D . .
F37 F 0.21408(13) 0.78403(17) 0.44261(14) 0.0606(10) Uani 1 1 d D . .
F38 F 0.29920(14) 0.80036(19) 0.47979(16) 0.0816(14) Uani 1 1 d D . .
F39 F 0.24512(19) 0.85419(18) 0.41470(19) 0.0933(15) Uani 1 1 d D . .
C35 C 0.3503(3) 0.7727(3) 0.3153(3) 0.090(3) Uani 1 1 d D . .
F40 F 0.3246(4) 0.7768(6) 0.2624(2) 0.142(4) Uani 0.820(9) 1 d PD D 1
F41 F 0.3944(3) 0.7417(4) 0.3277(5) 0.144(4) Uani 0.820(9) 1 d PD D 1
F42 F 0.3684(5) 0.8248(3) 0.3342(4) 0.117(3) Uani 0.820(9) 1 d PD D 1
F40A F 0.3994(8) 0.780(2) 0.3537(8) 0.142(4) Uani 0.180(9) 1 d PD D 2
F41A F 0.3297(15) 0.8235(12) 0.295(2) 0.144(4) Uani 0.180(9) 1 d PD D 2
F42A F 0.3549(19) 0.7417(14) 0.2775(16) 0.117(3) Uani 0.180(9) 1 d PD D 2
O15 O 0.26562(15) 0.71084(18) 0.13664(15) 0.0447(10) Uani 1 1 d . . .
C37 C 0.2317(2) 0.7511(3) 0.1215(2) 0.0418(14) Uani 1 1 d . . .
C38 C 0.1922(2) 0.7638(3) 0.1396(2) 0.0475(15) Uani 1 1 d . . .
H38A H 0.1692 0.7967 0.1247 0.057 Uiso 1 1 calc R . .
C39 C 0.1850(2) 0.7312(3) 0.1778(2) 0.0458(15) Uani 1 1 d . . .
O16 O 0.20930(15) 0.68521(18) 0.20170(16) 0.0455(10) Uani 1 1 d . . .
C36 C 0.2343(2) 0.7917(3) 0.0790(2) 0.0580(18) Uani 1 1 d D . .
F43 F 0.26953(16) 0.77573(19) 0.06117(16) 0.0826(13) Uani 1 1 d D . .
F44 F 0.18723(16) 0.7983(3) 0.03697(18) 0.121(2) Uani 1 1 d D . .
F45 F 0.2511(2) 0.8443(2) 0.0993(2) 0.1137(18) Uani 1 1 d D . .
C40 C 0.1424(2) 0.7510(3) 0.1970(2) 0.0602(19) Uani 1 1 d D . .
F46 F 0.11048(18) 0.7079(2) 0.1965(2) 0.1111(18) Uani 1 1 d D . .
F47 F 0.16651(18) 0.7700(3) 0.24645(18) 0.130(2) Uani 1 1 d D . .
F48 F 0.11004(18) 0.7923(2) 0.16744(18) 0.0959(16) Uani 1 1 d D . .
C41 C 0.3272(2) 0.1830(2) 0.2895(2) 0.0368(13) Uani 1 1 d . . .
C42 C 0.3721(2) 0.1588(2) 0.3118(2) 0.0360(13) Uani 1 1 d . . .
C43 C 0.4314(2) 0.1460(3) 0.3347(3) 0.0603(19) Uani 1 1 d . . .
H43A H 0.4476 0.1710 0.3161 0.072 Uiso 1 1 calc R . .
H43B H 0.4360 0.1049 0.3263 0.072 Uiso 1 1 calc R . .
C44 C 0.4635(2) 0.1551(3) 0.3954(3) 0.0562(18) Uani 1 1 d . . .
C45 C 0.4412(3) 0.1464(4) 0.4305(3) 0.081(3) Uani 1 1 d . . .
H45A H 0.4039 0.1349 0.4171 0.097 Uiso 1 1 calc R . .
C46 C 0.4724(4) 0.1540(4) 0.4859(3) 0.101(3) Uani 1 1 d . . .
H46A H 0.4562 0.1478 0.5100 0.121 Uiso 1 1 calc R . .
C47 C 0.5253(4) 0.1703(4) 0.5060(4) 0.100(3) Uani 1 1 d . . .
H47A H 0.5460 0.1760 0.5439 0.120 Uiso 1 1 calc R . .
C48 C 0.5490(3) 0.1785(4) 0.4719(5) 0.097(3) Uani 1 1 d . . .
H48A H 0.5865 0.1891 0.4862 0.116 Uiso 1 1 calc R . .
C49 C 0.5179(3) 0.1715(3) 0.4158(4) 0.082(3) Uani 1 1 d . . .
H49A H 0.5343 0.1781 0.3919 0.098 Uiso 1 1 calc R . .
C50 C 0.1772(2) 0.1927(2) 0.1931(2) 0.0366(13) Uani 1 1 d . . .
C51 C 0.1296(2) 0.1748(3) 0.1687(2) 0.0394(14) Uani 1 1 d . . .
C52 C 0.0689(2) 0.1748(3) 0.1422(3) 0.0607(19) Uani 1 1 d . . .
H52A H 0.0559 0.2068 0.1578 0.073 Uiso 1 1 calc R . .
H52B H 0.0560 0.1376 0.1509 0.073 Uiso 1 1 calc R . .
C53 C 0.0429(2) 0.1820(3) 0.0809(3) 0.0535(17) Uani 1 1 d . . .
C54 C 0.0720(3) 0.1879(4) 0.0517(3) 0.081(3) Uani 1 1 d . . .
H54A H 0.1109 0.1879 0.0696 0.097 Uiso 1 1 calc R . .
C55 C 0.0454(4) 0.1939(5) -0.0040(3) 0.118(4) Uani 1 1 d . . .
H55A H 0.0665 0.1991 -0.0237 0.142 Uiso 1 1 calc R . .
C56 C -0.0098(4) 0.1926(4) -0.0311(4) 0.105(3) Uani 1 1 d . . .
H56A H -0.0275 0.1949 -0.0696 0.126 Uiso 1 1 calc R . .
C57 C -0.0394(3) 0.1879(4) -0.0025(4) 0.091(3) Uani 1 1 d . . .
H57A H -0.0783 0.1887 -0.0211 0.109 Uiso 1 1 calc R . .
C58 C -0.0141(3) 0.1819(3) 0.0535(3) 0.070(2) Uani 1 1 d . . .
H58A H -0.0355 0.1777 0.0729 0.084 Uiso 1 1 calc R . .
C59 C 0.3661(2) 0.3243(2) 0.3067(2) 0.0343(13) Uani 1 1 d . . .
C60 C 0.4099(2) 0.3205(2) 0.3479(2) 0.0361(13) Uani 1 1 d . . .
C61 C 0.4509(2) 0.3194(3) 0.4055(2) 0.0492(16) Uani 1 1 d . E .
H61A H 0.4819 0.3453 0.4102 0.059 Uiso 1 1 calc R . .
H61B H 0.4655 0.2793 0.4152 0.059 Uiso 1 1 calc R . .
C62 C 0.4276(2) 0.3386(2) 0.44337(19) 0.0478(15) Uani 1 1 d GDU . .
C63 C 0.4463(4) 0.3930(3) 0.4666(4) 0.063(3) Uani 0.630(18) 1 d PGDU E 1
H63 H 0.4730 0.4132 0.4594 0.076 Uiso 0.630(18) 1 calc PR E 1
C64 C 0.4260(5) 0.4178(4) 0.5004(5) 0.078(4) Uani 0.630(18) 1 d PGDU E 1
H64 H 0.4388 0.4550 0.5162 0.094 Uiso 0.630(18) 1 calc PR E 1
C65 C 0.3870(5) 0.3882(7) 0.5109(4) 0.079(4) Uani 0.630(18) 1 d PGDU E 1
H65 H 0.3732 0.4052 0.5340 0.095 Uiso 0.630(18) 1 calc PR E 1
C66 C 0.3683(4) 0.3338(6) 0.4877(5) 0.075(3) Uani 0.630(18) 1 d PGDU E 1
H66 H 0.3417 0.3136 0.4949 0.090 Uiso 0.630(18) 1 calc PR E 1
C67 C 0.3886(3) 0.3090(4) 0.4539(4) 0.063(3) Uani 0.630(18) 1 d PGDU E 1
H67 H 0.3759 0.2718 0.4381 0.075 Uiso 0.630(18) 1 calc PR E 1
C63A C 0.4338(10) 0.3888(7) 0.4738(9) 0.063(4) Uani 0.370(18) 1 d PDU E 2
H63A H 0.4559 0.4198 0.4713 0.076 Uiso 0.370(18) 1 calc PR E 2
C64A C 0.4082(12) 0.3945(11) 0.5077(10) 0.073(4) Uani 0.370(18) 1 d PDU E 2
H64A H 0.4141 0.4286 0.5292 0.088 Uiso 0.370(18) 1 calc PR E 2
C65A C 0.3743(10) 0.3507(13) 0.5103(9) 0.076(5) Uani 0.370(18) 1 d PDU E 2
H65A H 0.3547 0.3558 0.5314 0.091 Uiso 0.370(18) 1 calc PR E 2
C66A C 0.3693(9) 0.2992(11) 0.4816(9) 0.075(5) Uani 0.370(18) 1 d PDU E 2
H66A H 0.3487 0.2675 0.4856 0.090 Uiso 0.370(18) 1 calc PR E 2
C67A C 0.3946(9) 0.2941(8) 0.4469(9) 0.063(4) Uani 0.370(18) 1 d PDU E 2
H67A H 0.3891 0.2599 0.4256 0.075 Uiso 0.370(18) 1 calc PR E 2
C68 C 0.3324(2) 0.4340(2) 0.2222(2) 0.0354(13) Uani 1 1 d . . .
C69 C 0.3386(2) 0.4275(2) 0.1801(2) 0.0362(13) Uani 1 1 d . . .
C70 C 0.3240(2) 0.4179(3) 0.1222(2) 0.0439(15) Uani 1 1 d . . .
H70A H 0.2857 0.4040 0.1036 0.053 Uiso 1 1 calc R . .
H70B H 0.3479 0.3870 0.1189 0.053 Uiso 1 1 calc R . .
C71 C 0.3301(2) 0.4730(3) 0.0944(2) 0.0393(14) Uani 1 1 d . . .
C72 C 0.2881(2) 0.5124(3) 0.0734(2) 0.0508(16) Uani 1 1 d . . .
H72A H 0.2547 0.5050 0.0757 0.061 Uiso 1 1 calc R . .
C73 C 0.2939(3) 0.5631(3) 0.0488(3) 0.0624(19) Uani 1 1 d . . .
H73A H 0.2647 0.5904 0.0342 0.075 Uiso 1 1 calc R . .
C74 C 0.3420(3) 0.5736(3) 0.0459(3) 0.0630(19) Uani 1 1 d . . .
H74A H 0.3465 0.6086 0.0297 0.076 Uiso 1 1 calc R . .
C75 C 0.3835(3) 0.5339(3) 0.0661(2) 0.0526(17) Uani 1 1 d . . .
H75A H 0.4167 0.5412 0.0634 0.063 Uiso 1 1 calc R . .
C76 C 0.3779(2) 0.4835(3) 0.0905(2) 0.0432(15) Uani 1 1 d . . .
H76A H 0.4071 0.4561 0.1045 0.052 Uiso 1 1 calc R . .
C77 C 0.1465(2) 0.3325(2) 0.1980(2) 0.0336(13) Uani 1 1 d . . .
C78 C 0.1034(2) 0.3378(2) 0.1567(2) 0.0358(13) Uani 1 1 d . . .
C79 C 0.0622(2) 0.3478(3) 0.0994(2) 0.0488(16) Uani 1 1 d . . .
H79A H 0.0311 0.3704 0.0994 0.059 Uiso 1 1 calc R . .
H79B H 0.0479 0.3096 0.0820 0.059 Uiso 1 1 calc R . .
C80 C 0.0856(2) 0.3801(3) 0.0666(2) 0.0430(15) Uani 1 1 d . . .
C81 C 0.0690(2) 0.4367(3) 0.0498(2) 0.0487(16) Uani 1 1 d . . .
H81A H 0.0424 0.4544 0.0587 0.058 Uiso 1 1 calc R . .
C82 C 0.0903(3) 0.4682(3) 0.0201(2) 0.062(2) Uani 1 1 d . . .
H82A H 0.0783 0.5070 0.0086 0.075 Uiso 1 1 calc R . .
C83 C 0.1285(3) 0.4425(4) 0.0079(3) 0.071(2) Uani 1 1 d . . .
H83A H 0.1437 0.4638 -0.0120 0.085 Uiso 1 1 calc R . .
C84 C 0.1456(3) 0.3863(4) 0.0236(3) 0.071(2) Uani 1 1 d . . .
H84A H 0.1719 0.3688 0.0140 0.085 Uiso 1 1 calc R . .
C85 C 0.1244(2) 0.3549(3) 0.0536(2) 0.0558(18) Uani 1 1 d . . .
H85A H 0.1366 0.3162 0.0650 0.067 Uiso 1 1 calc R . .
C86 C 0.1877(2) 0.4285(2) 0.2982(2) 0.0353(13) Uani 1 1 d . . .
C87 C 0.1762(2) 0.4101(2) 0.3348(2) 0.0372(13) Uani 1 1 d . . .
C88 C 0.1817(2) 0.3874(3) 0.3873(2) 0.0446(15) Uani 1 1 d . . .
H88A H 0.2117 0.3582 0.4011 0.054 Uiso 1 1 calc R . .
H88B H 0.1473 0.3673 0.3817 0.054 Uiso 1 1 calc R . .
C89 C 0.1936(3) 0.4348(3) 0.4291(2) 0.0494(16) Uani 1 1 d . . .
C90 C 0.1522(3) 0.4566(4) 0.4401(3) 0.074(2) Uani 1 1 d . . .
H90A H 0.1159 0.4420 0.4214 0.089 Uiso 1 1 calc R . .
C91 C 0.1639(5) 0.4996(4) 0.4784(4) 0.115(4) Uani 1 1 d . . .
H91A H 0.1353 0.5141 0.4862 0.138 Uiso 1 1 calc R . .
C92 C 0.2141(6) 0.5216(5) 0.5049(4) 0.127(5) Uani 1 1 d . . .
H92A H 0.2209 0.5521 0.5305 0.153 Uiso 1 1 calc R . .
C93 C 0.2563(4) 0.4998(5) 0.4949(3) 0.106(3) Uani 1 1 d . . .
H93A H 0.2924 0.5146 0.5143 0.128 Uiso 1 1 calc R . .
C94 C 0.2456(3) 0.4560(4) 0.4563(3) 0.071(2) Uani 1 1 d . . .
H94A H 0.2743 0.4410 0.4490 0.085 Uiso 1 1 calc R . .
C95 C 0.2266(2) 0.5672(3) 0.3151(2) 0.0399(14) Uani 1 1 d . . .
C96 C 0.2012(2) 0.5850(3) 0.3403(2) 0.0459(15) Uani 1 1 d . . .
C97 C 0.1611(3) 0.5893(3) 0.3638(3) 0.063(2) Uani 1 1 d . . .
H97A H 0.1689 0.6251 0.3861 0.076 Uiso 1 1 calc R . .
H97B H 0.1664 0.5555 0.3881 0.076 Uiso 1 1 calc R . .
C98 C 0.1024(3) 0.5906(3) 0.3221(3) 0.0580(19) Uani 1 1 d . . .
C99 C 0.0608(3) 0.5738(3) 0.3375(4) 0.086(3) Uani 1 1 d . . .
H99A H 0.0700 0.5609 0.3734 0.103 Uiso 1 1 calc R . .
C100 C 0.0060(4) 0.5766(4) 0.2990(5) 0.104(4) Uani 1 1 d . . .
H10A H -0.0221 0.5642 0.3085 0.124 Uiso 1 1 calc R . .
C101 C -0.0074(4) 0.5968(5) 0.2481(5) 0.118(4) Uani 1 1 d . . .
H10B H -0.0449 0.6002 0.2229 0.142 Uiso 1 1 calc R . .
C102 C 0.0314(3) 0.6118(4) 0.2333(4) 0.096(3) Uani 1 1 d . . .
H10C H 0.0216 0.6246 0.1973 0.115 Uiso 1 1 calc R . .
C103 C 0.0861(3) 0.6090(3) 0.2703(3) 0.069(2) Uani 1 1 d . . .
H10D H 0.1132 0.6203 0.2590 0.083 Uiso 1 1 calc R . .
C104 C 0.3013(2) 0.5772(2) 0.2280(2) 0.0389(14) Uani 1 1 d . . .
C105 C 0.3293(2) 0.5945(2) 0.2057(2) 0.0390(14) Uani 1 1 d . . .
C106 C 0.3736(2) 0.5972(3) 0.1886(2) 0.0454(15) Uani 1 1 d . . .
H10F H 0.3676 0.6316 0.1648 0.054 Uiso 1 1 calc R . .
H10G H 0.3717 0.5619 0.1670 0.054 Uiso 1 1 calc R . .
C107 C 0.4304(2) 0.6011(3) 0.2350(2) 0.0408(14) Uani 1 1 d . . .
C108 C 0.4749(2) 0.5844(3) 0.2268(3) 0.0518(17) Uani 1 1 d . . .
H10H H 0.4692 0.5704 0.1921 0.062 Uiso 1 1 calc R . .
C109 C 0.5271(3) 0.5877(3) 0.2674(3) 0.063(2) Uani 1 1 d . . .
H10I H 0.5572 0.5751 0.2611 0.076 Uiso 1 1 calc R . .
C110 C 0.5360(3) 0.6092(3) 0.3171(3) 0.0607(19) Uani 1 1 d . . .
H11A H 0.5723 0.6128 0.3450 0.073 Uiso 1 1 calc R . .
C111 C 0.4927(3) 0.6254(3) 0.3264(3) 0.0601(19) Uani 1 1 d . . .
H11B H 0.4988 0.6392 0.3612 0.072 Uiso 1 1 calc R . .
C112 C 0.4403(2) 0.6220(3) 0.2858(2) 0.0512(17) Uani 1 1 d . . .
H11C H 0.4104 0.6341 0.2927 0.061 Uiso 1 1 calc R . .
C113 C 0.2485(2) 0.3207(3) 0.1593(2) 0.0361(13) Uani 1 1 d . . .
C114 C 0.2691(2) 0.2726(3) 0.1623(2) 0.0359(13) Uani 1 1 d . . .
C115 C 0.2909(2) 0.2216(3) 0.1444(2) 0.0416(14) Uani 1 1 d . . .
H11D H 0.2821 0.1848 0.1579 0.050 Uiso 1 1 calc R . .
H11E H 0.3312 0.2246 0.1585 0.050 Uiso 1 1 calc R . .
C116 C 0.2639(2) 0.2223(3) 0.0831(2) 0.0377(14) Uani 1 1 d . . .
C117 C 0.2792(2) 0.2638(3) 0.0561(2) 0.0465(15) Uani 1 1 d . . .
H11F H 0.3094 0.2887 0.0759 0.056 Uiso 1 1 calc R . .
C118 C 0.2512(2) 0.2697(3) 0.0007(2) 0.0521(17) Uani 1 1 d . . .
H11G H 0.2624 0.2981 -0.0176 0.063 Uiso 1 1 calc R . .
C119 C 0.2071(3) 0.2344(3) -0.0279(2) 0.0563(18) Uani 1 1 d . . .
H11H H 0.1870 0.2390 -0.0660 0.068 Uiso 1 1 calc R . .
C120 C 0.1921(3) 0.1928(3) -0.0016(3) 0.0596(19) Uani 1 1 d . . .
H12A H 0.1618 0.1681 -0.0216 0.072 Uiso 1 1 calc R . .
C121 C 0.2206(2) 0.1861(3) 0.0540(2) 0.0497(16) Uani 1 1 d . . .
H12B H 0.2102 0.1566 0.0720 0.060 Uiso 1 1 calc R . .
C122 C 0.1898(2) 0.4684(3) 0.1609(2) 0.0399(14) Uani 1 1 d . . .
C123 C 0.1649(2) 0.5117(3) 0.1640(2) 0.0410(14) Uani 1 1 d . . .
C124 C 0.1326(3) 0.5646(3) 0.1581(2) 0.0517(16) Uani 1 1 d . . .
H12D H 0.1533 0.5911 0.1888 0.062 Uiso 1 1 calc R . .
H12E H 0.0981 0.5539 0.1599 0.062 Uiso 1 1 calc R . .
C125 C 0.1190(2) 0.5966(3) 0.1055(2) 0.0459(15) Uani 1 1 d . . .
C126 C 0.1563(2) 0.6019(3) 0.0838(2) 0.0508(16) Uani 1 1 d . . .
H12F H 0.1909 0.5833 0.1013 0.061 Uiso 1 1 calc R . .
C127 C 0.1438(3) 0.6338(3) 0.0372(3) 0.0628(19) Uani 1 1 d . . .
H12G H 0.1697 0.6373 0.0228 0.075 Uiso 1 1 calc R . .
C128 C 0.0936(3) 0.6604(3) 0.0120(3) 0.068(2) Uani 1 1 d . . .
H12H H 0.0845 0.6822 -0.0203 0.081 Uiso 1 1 calc R . .
C129 C 0.0568(3) 0.6559(3) 0.0329(3) 0.067(2) Uani 1 1 d . . .
H12I H 0.0223 0.6750 0.0153 0.080 Uiso 1 1 calc R . .
C130 C 0.0688(3) 0.6238(3) 0.0793(3) 0.0574(18) Uani 1 1 d . . .
H13B H 0.0425 0.6205 0.0932 0.069 Uiso 1 1 calc R . .
C131 C 0.2588(2) 0.2951(3) 0.3420(2) 0.0392(14) Uani 1 1 d . . .
C132 C 0.2313(2) 0.2518(3) 0.3337(2) 0.0382(14) Uani 1 1 d . . .
C133 C 0.1992(2) 0.1991(3) 0.3312(2) 0.0434(15) Uani 1 1 d . . .
H13C H 0.1885 0.1801 0.2955 0.052 Uiso 1 1 calc R . .
H13D H 0.1652 0.2111 0.3333 0.052 Uiso 1 1 calc R . .
C134 C 0.2285(2) 0.1543(3) 0.3753(2) 0.0390(14) Uani 1 1 d . . .
C135 C 0.1976(3) 0.1128(3) 0.3866(2) 0.0527(17) Uani 1 1 d . . .
H13E H 0.1588 0.1140 0.3678 0.063 Uiso 1 1 calc R . .
C136 C 0.2226(3) 0.0696(3) 0.4249(3) 0.0608(19) Uani 1 1 d . . .
H13F H 0.2009 0.0411 0.4317 0.073 Uiso 1 1 calc R . .
C137 C 0.2789(3) 0.0680(3) 0.4531(3) 0.0593(19) Uani 1 1 d . . .
H13G H 0.2961 0.0391 0.4800 0.071 Uiso 1 1 calc R . .
C138 C 0.3098(3) 0.1083(3) 0.4421(2) 0.0536(17) Uani 1 1 d . . .
H13H H 0.3486 0.1068 0.4609 0.064 Uiso 1 1 calc R . .
C139 C 0.2846(2) 0.1518(3) 0.4033(2) 0.0447(15) Uani 1 1 d . . .
H13I H 0.3065 0.1798 0.3963 0.054 Uiso 1 1 calc R . .
C140 C 0.3290(2) 0.4399(3) 0.3639(2) 0.0367(14) Uani 1 1 d . . .
C141 C 0.3516(3) 0.4862(3) 0.3650(2) 0.0496(16) Uani 1 1 d . . .
C142 C 0.3876(3) 0.5372(3) 0.3766(3) 0.0604(18) Uani 1 1 d . . .
H14A H 0.3794 0.5573 0.3420 0.072 Uiso 1 1 calc R . .
H14B H 0.4259 0.5232 0.3914 0.072 Uiso 1 1 calc R . .
C143 C 0.3838(2) 0.5814(3) 0.4157(2) 0.0502(16) Uani 1 1 d . . .
C144 C 0.4168(3) 0.6294(3) 0.4285(3) 0.069(2) Uani 1 1 d . . .
H14C H 0.4424 0.6331 0.4137 0.083 Uiso 1 1 calc R . .
C145 C 0.4142(3) 0.6724(4) 0.4622(3) 0.081(2) Uani 1 1 d . . .
H14D H 0.4377 0.7054 0.4705 0.098 Uiso 1 1 calc R . .
C146 C 0.3774(3) 0.6673(3) 0.4836(3) 0.077(2) Uani 1 1 d . . .
H14E H 0.3750 0.6969 0.5067 0.093 Uiso 1 1 calc R . .
C147 C 0.3440(3) 0.6193(3) 0.4718(2) 0.064(2) Uani 1 1 d . . .
H14F H 0.3185 0.6156 0.4867 0.077 Uiso 1 1 calc R . .
C148 C 0.3476(3) 0.5765(3) 0.4382(2) 0.0585(18) Uani 1 1 d . . .
H14G H 0.3247 0.5430 0.4305 0.070 Uiso 1 1 calc R . .

loop_
_atom_site_aniso_label
_atom_site_aniso_U_11
_atom_site_aniso_U_22
_atom_site_aniso_U_33
_atom_site_aniso_U_23
_atom_site_aniso_U_13
_atom_site_aniso_U_12
Cu1 0.0410(4) 0.0385(5) 0.0433(4) -0.0017(3) 0.0250(3) -0.0026(3)
Cu2 0.0358(4) 0.0441(5) 0.0332(4) 0.0023(3) 0.0168(3) 0.0012(3)
Cu3 0.0362(4) 0.0458(5) 0.0454(4) 0.0055(3) 0.0244(3) 0.0030(3)
Cu4 0.0355(4) 0.0363(4) 0.0421(4) 0.0003(3) 0.0172(3) 0.0007(3)
Cu5 0.0404(4) 0.0370(4) 0.0436(4) -0.0010(3) 0.0252(3) 0.0005(3)
Cu6 0.0424(4) 0.0353(5) 0.0583(5) 0.0041(4) 0.0275(4) 0.0047(3)
Cu7 0.0383(4) 0.0431(5) 0.0439(4) -0.0003(3) 0.0231(3) -0.0017(3)
Cu8 0.0451(4) 0.0487(5) 0.0359(4) -0.0029(3) 0.0232(3) -0.0012(3)
Cu9 0.0343(4) 0.0479(5) 0.0434(4) 0.0061(3) 0.0226(3) 0.0012(3)
Cu10 0.0339(4) 0.0357(4) 0.0366(4) 0.0013(3) 0.0179(3) 0.0005(3)
Cu11 0.0399(4) 0.0607(6) 0.0360(4) 0.0087(4) 0.0215(3) 0.0031(3)
Cu12 0.0369(4) 0.0406(5) 0.0340(4) 0.0005(3) 0.0163(3) 0.0015(3)
Cu13 0.0439(4) 0.0362(5) 0.0556(4) -0.0016(3) 0.0330(4) -0.0008(3)
Cu14 0.0370(4) 0.0444(5) 0.0438(4) -0.0011(3) 0.0221(3) 0.0024(3)
Cu15 0.0384(4) 0.0360(4) 0.0381(4) -0.0006(3) 0.0176(3) 0.0016(3)
Cu16 0.0515(5) 0.0357(5) 0.0576(5) -0.0087(4) 0.0308(4) -0.0042(3)
Cu17 0.0438(4) 0.0341(5) 0.0526(4) 0.0032(3) 0.0249(4) -0.0010(3)
Cu18 0.0420(4) 0.0474(5) 0.0467(4) 0.0051(4) 0.0265(3) 0.0067(3)
Cu19 0.0474(4) 0.0366(5) 0.0535(4) -0.0067(4) 0.0261(4) -0.0038(3)
Cu20 0.0418(4) 0.0502(5) 0.0438(4) -0.0019(4) 0.0219(3) -0.0025(3)
O1 0.047(2) 0.040(3) 0.054(2) 0.004(2) 0.027(2) 0.0001(19)
C2 0.059(4) 0.033(4) 0.038(3) -0.004(3) 0.028(3) 0.000(3)
C3 0.060(4) 0.043(4) 0.048(4) -0.001(3) 0.029(3) -0.017(3)
C4 0.050(4) 0.055(5) 0.036(3) -0.002(3) 0.023(3) -0.011(3)
O2 0.039(2) 0.050(3) 0.050(2) 0.003(2) 0.019(2) -0.0046(19)
C1 0.070(5) 0.046(4) 0.054(4) 0.005(3) 0.037(4) -0.001(4)
F1 0.107(3) 0.089(4) 0.091(3) 0.043(3) 0.070(3) 0.055(3)
F2 0.085(3) 0.063(3) 0.055(2) 0.004(2) 0.013(2) -0.006(2)
F3 0.084(3) 0.056(3) 0.073(3) 0.021(2) 0.036(2) -0.002(2)
C5 0.061(5) 0.093(7) 0.058(5) -0.002(5) 0.024(4) -0.037(5)
F4 0.068(3) 0.165(5) 0.082(3) 0.018(3) 0.031(2) -0.056(3)
F5 0.048(3) 0.128(5) 0.136(4) 0.014(4) 0.029(3) -0.012(3)
F6 0.090(3) 0.142(5) 0.074(3) -0.036(3) 0.032(3) -0.067(3)
O3 0.043(2) 0.049(3) 0.054(3) -0.009(2) 0.023(2) -0.002(2)
C7 0.045(4) 0.055(5) 0.042(3) -0.001(3) 0.018(3) 0.003(3)
C8 0.064(4) 0.042(4) 0.058(4) -0.008(3) 0.033(4) 0.003(3)
C9 0.068(4) 0.039(4) 0.046(4) -0.008(3) 0.033(3) -0.012(3)
O4 0.057(3) 0.039(3) 0.073(3) -0.015(2) 0.039(2) -0.010(2)
C6 0.062(5) 0.069(6) 0.094(6) -0.022(5) 0.035(5) 0.004(4)
F7 0.060(3) 0.119(5) 0.107(4) -0.027(3) 0.006(3) 0.023(3)
F8 0.062(3) 0.104(4) 0.144(4) -0.049(3) 0.036(3) 0.021(3)
F9 0.073(3) 0.130(5) 0.159(5) -0.011(4) 0.078(3) -0.003(3)
C10 0.079(5) 0.051(5) 0.083(6) -0.015(4) 0.041(5) -0.005(4)
F10 0.111(6) 0.093(6) 0.108(5) -0.073(5) 0.087(5) -0.061(5)
F11 0.100(6) 0.062(5) 0.243(14) -0.049(8) -0.026(6) -0.004(5)
F12 0.162(8) 0.115(6) 0.084(5) -0.029(4) 0.093(6) -0.092(6)
F10A 0.111(6) 0.093(6) 0.108(5) -0.073(5) 0.087(5) -0.061(5)
F11A 0.100(6) 0.062(5) 0.243(14) -0.049(8) -0.026(6) -0.004(5)
F12A 0.162(8) 0.115(6) 0.084(5) -0.029(4) 0.093(6) -0.092(6)
O5 0.038(2) 0.074(3) 0.048(2) 0.000(2) 0.019(2) 0.005(2)
C12 0.035(3) 0.057(5) 0.062(4) 0.010(3) 0.020(3) 0.007(3)
C13 0.037(3) 0.060(5) 0.052(4) 0.001(3) 0.026(3) 0.007(3)
C14 0.044(4) 0.042(4) 0.049(4) -0.002(3) 0.029(3) 0.000(3)
O6 0.037(2) 0.056(3) 0.046(2) -0.008(2) 0.0223(19) -0.0015(19)
C11 0.044(4) 0.088(7) 0.065(5) 0.010(5) 0.018(4) 0.001(4)
F13 0.035(4) 0.315(13) 0.077(4) 0.050(7) 0.036(3) 0.047(6)
F14 0.056(3) 0.093(5) 0.083(4) 0.028(4) 0.019(3) 0.024(3)
F15 0.053(4) 0.089(5) 0.130(7) 0.005(4) -0.008(4) -0.005(3)
F13A 0.035(4) 0.315(13) 0.077(4) 0.050(7) 0.036(3) 0.047(6)
F14A 0.056(3) 0.093(5) 0.083(4) 0.028(4) 0.019(3) 0.024(3)
F15A 0.053(4) 0.089(5) 0.130(7) 0.005(4) -0.008(4) -0.005(3)
C15 0.052(4) 0.055(5) 0.055(4) -0.004(4) 0.031(3) 0.004(3)
F16 0.056(2) 0.093(3) 0.062(2) -0.006(2) 0.040(2) 0.011(2)
F17 0.058(2) 0.068(3) 0.052(2) 0.0041(19) 0.0284(19) 0.0071(19)
F18 0.060(2) 0.067(3) 0.055(2) -0.013(2) 0.0274(19) -0.004(2)
O7 0.040(2) 0.055(3) 0.046(2) -0.003(2) 0.024(2) -0.0036(19)
C17 0.042(4) 0.041(4) 0.063(4) 0.000(3) 0.031(3) -0.004(3)
C18 0.037(3) 0.056(5) 0.054(4) 0.004(3) 0.015(3) -0.009(3)
C19 0.046(4) 0.044(4) 0.050(4) -0.001(3) 0.021(3) -0.015(3)
O8 0.049(3) 0.055(3) 0.041(2) -0.002(2) 0.024(2) -0.009(2)
C16 0.051(4) 0.074(6) 0.065(5) -0.012(4) 0.036(4) -0.016(4)
F19 0.074(3) 0.084(3) 0.083(3) -0.030(2) 0.056(2) -0.025(2)
F20 0.045(2) 0.145(5) 0.096(3) -0.020(3) 0.039(2) 0.005(3)
F21 0.107(3) 0.070(3) 0.110(3) -0.005(3) 0.085(3) -0.016(2)
C20 0.057(5) 0.066(6) 0.058(4) 0.007(4) 0.015(4) -0.012(4)
F22 0.065(5) 0.266(13) 0.055(5) -0.061(7) 0.026(4) -0.043(6)
F23 0.067(4) 0.135(8) 0.051(4) -0.027(4) 0.021(3) -0.066(4)
F24 0.255(12) 0.098(7) 0.046(4) 0.013(4) 0.002(6) -0.014(8)
F22A 0.065(5) 0.266(13) 0.055(5) -0.061(7) 0.026(4) -0.043(6)
F23A 0.067(4) 0.135(8) 0.051(4) -0.027(4) 0.021(3) -0.066(4)
F24A 0.255(12) 0.098(7) 0.046(4) 0.013(4) 0.002(6) -0.014(8)
O9 0.033(2) 0.062(3) 0.044(2) 0.007(2) 0.0211(19) 0.0005(19)
C22 0.043(4) 0.052(4) 0.053(4) 0.009(3) 0.029(3) 0.005(3)
C23 0.039(3) 0.066(5) 0.043(3) 0.008(3) 0.024(3) -0.005(3)
C24 0.032(3) 0.057(4) 0.048(4) 0.000(3) 0.019(3) 0.002(3)
O10 0.036(2) 0.069(3) 0.050(2) 0.009(2) 0.024(2) 0.002(2)
C21 0.037(4) 0.075(6) 0.052(4) 0.021(4) 0.024(3) 0.007(4)
F25 0.046(2) 0.111(4) 0.060(2) 0.023(2) 0.0342(19) -0.004(2)
F26 0.056(2) 0.102(4) 0.047(2) 0.002(2) 0.0233(19) -0.014(2)
F27 0.070(3) 0.092(4) 0.079(3) 0.042(2) 0.045(2) 0.021(2)
C25 0.039(4) 0.085(6) 0.052(4) 0.006(4) 0.022(3) 0.003(4)
F28 0.037(2) 0.279(8) 0.068(3) 0.028(4) 0.021(2) -0.022(3)
F29 0.054(3) 0.177(6) 0.120(4) -0.071(4) 0.019(3) -0.014(3)
F30 0.048(3) 0.112(5) 0.142(4) 0.050(4) -0.007(3) 0.000(3)
O11 0.048(3) 0.059(3) 0.051(2) 0.018(2) 0.031(2) 0.011(2)
C27 0.046(4) 0.046(4) 0.064(4) 0.016(3) 0.036(3) 0.012(3)
C28 0.038(3) 0.054(5) 0.065(4) 0.013(3) 0.028(3) 0.008(3)
C29 0.041(4) 0.042(4) 0.050(4) 0.006(3) 0.026(3) 0.006(3)
O12 0.035(2) 0.060(3) 0.044(2) 0.009(2) 0.0233(19) 0.0062(19)
C26 0.060(5) 0.075(6) 0.079(5) 0.020(5) 0.050(4) 0.014(4)
F31 0.072(3) 0.136(5) 0.095(3) 0.062(3) 0.061(3) 0.029(3)
F32 0.142(4) 0.086(4) 0.146(4) 0.002(3) 0.124(4) 0.004(3)
F33 0.050(2) 0.119(4) 0.115(4) 0.038(3) 0.048(3) 0.000(2)
C30 0.039(4) 0.069(5) 0.054(4) 0.007(4) 0.023(3) 0.004(3)
F34 0.095(3) 0.091(4) 0.053(2) 0.001(2) 0.016(2) 0.012(3)
F35 0.070(3) 0.162(5) 0.075(3) 0.049(3) 0.038(2) 0.062(3)
F36 0.081(3) 0.097(4) 0.074(3) 0.042(3) 0.016(2) -0.012(3)
O13 0.049(2) 0.040(3) 0.057(3) -0.008(2) 0.030(2) -0.003(2)
C32 0.044(4) 0.043(4) 0.045(4) -0.008(3) 0.019(3) -0.003(3)
C33 0.061(4) 0.038(4) 0.059(4) -0.013(3) 0.035(3) -0.013(3)
C34 0.048(4) 0.053(5) 0.049(4) -0.008(3) 0.023(3) -0.014(3)
O14 0.052(3) 0.045(3) 0.062(3) -0.016(2) 0.033(2) -0.010(2)
C31 0.052(4) 0.045(5) 0.063(4) -0.015(3) 0.030(4) -0.003(3)
F37 0.056(2) 0.069(3) 0.067(2) -0.022(2) 0.036(2) -0.0095(19)
F38 0.056(2) 0.104(4) 0.076(3) -0.050(3) 0.021(2) -0.011(2)
F39 0.141(4) 0.047(3) 0.134(4) -0.003(3) 0.100(4) 0.011(3)
C35 0.130(8) 0.065(7) 0.122(8) -0.040(6) 0.099(7) -0.041(6)
F40 0.186(8) 0.184(10) 0.099(5) -0.030(5) 0.103(5) -0.091(7)
F41 0.118(6) 0.132(7) 0.255(11) -0.047(7) 0.147(7) -0.040(5)
F42 0.170(7) 0.085(5) 0.159(7) -0.055(5) 0.129(6) -0.085(5)
F40A 0.186(8) 0.184(10) 0.099(5) -0.030(5) 0.103(5) -0.091(7)
F41A 0.118(6) 0.132(7) 0.255(11) -0.047(7) 0.147(7) -0.040(5)
F42A 0.170(7) 0.085(5) 0.159(7) -0.055(5) 0.129(6) -0.085(5)
O15 0.043(2) 0.041(3) 0.058(3) 0.005(2) 0.030(2) 0.004(2)
C37 0.039(3) 0.039(4) 0.048(4) 0.002(3) 0.019(3) 0.000(3)
C38 0.049(4) 0.045(4) 0.049(4) 0.010(3) 0.023(3) 0.010(3)
C39 0.038(3) 0.050(4) 0.050(4) -0.010(3) 0.020(3) -0.003(3)
O16 0.046(2) 0.044(3) 0.056(3) 0.008(2) 0.031(2) 0.006(2)
C36 0.060(5) 0.054(5) 0.070(5) 0.014(4) 0.037(4) 0.010(4)
F43 0.090(3) 0.095(4) 0.088(3) 0.036(3) 0.063(3) 0.024(3)
F44 0.053(3) 0.204(6) 0.095(3) 0.090(4) 0.021(3) 0.013(3)
F45 0.194(5) 0.060(4) 0.125(4) 0.012(3) 0.104(4) -0.019(3)
C40 0.062(5) 0.064(5) 0.070(5) 0.008(4) 0.044(4) 0.015(4)
F46 0.098(4) 0.093(4) 0.199(6) 0.019(4) 0.117(4) 0.017(3)
F47 0.096(4) 0.224(7) 0.076(3) -0.048(4) 0.043(3) 0.041(4)
F48 0.101(3) 0.099(4) 0.122(4) 0.045(3) 0.081(3) 0.063(3)
C41 0.043(3) 0.034(4) 0.045(3) 0.002(3) 0.029(3) 0.000(3)
C42 0.045(3) 0.028(3) 0.041(3) 0.002(3) 0.025(3) -0.002(3)
C43 0.039(4) 0.069(5) 0.080(5) 0.019(4) 0.032(4) 0.009(3)
C44 0.033(3) 0.037(4) 0.083(5) 0.009(4) 0.011(4) 0.003(3)
C45 0.067(5) 0.103(7) 0.056(5) 0.007(4) 0.011(4) -0.031(5)
C46 0.106(7) 0.105(8) 0.059(5) 0.006(5) 0.006(5) -0.029(6)
C47 0.077(7) 0.055(6) 0.104(7) -0.010(5) -0.019(6) 0.003(5)
C48 0.040(5) 0.059(6) 0.154(10) -0.038(6) 0.008(6) 0.000(4)
C49 0.044(4) 0.057(5) 0.132(8) -0.019(5) 0.026(5) 0.002(4)
C50 0.043(3) 0.030(3) 0.047(3) -0.004(3) 0.028(3) -0.005(3)
C51 0.045(4) 0.033(4) 0.047(3) -0.003(3) 0.026(3) -0.002(3)
C52 0.038(4) 0.074(6) 0.074(5) -0.009(4) 0.028(4) -0.005(3)
C53 0.040(4) 0.046(4) 0.065(4) -0.012(3) 0.014(3) 0.002(3)
C54 0.055(5) 0.125(8) 0.057(5) 0.010(5) 0.019(4) 0.022(5)
C55 0.082(7) 0.200(13) 0.064(6) 0.015(6) 0.025(5) 0.037(7)
C56 0.092(7) 0.123(9) 0.074(6) -0.009(6) 0.012(6) 0.012(6)
C57 0.051(5) 0.078(7) 0.098(7) -0.010(5) -0.010(5) 0.008(4)
C58 0.045(4) 0.061(5) 0.090(6) -0.010(4) 0.015(4) -0.002(3)
C59 0.038(3) 0.034(4) 0.039(3) -0.006(3) 0.024(3) 0.000(2)
C60 0.035(3) 0.037(4) 0.038(3) -0.003(3) 0.018(3) -0.001(3)
C61 0.037(3) 0.056(5) 0.046(4) -0.005(3) 0.010(3) 0.003(3)
C62 0.045(3) 0.059(4) 0.030(3) 0.001(3) 0.009(3) 0.011(3)
C63 0.060(7) 0.074(7) 0.049(6) -0.022(5) 0.018(5) 0.011(5)
C64 0.080(8) 0.097(8) 0.057(7) -0.024(6) 0.030(5) 0.004(6)
C65 0.078(9) 0.109(10) 0.052(6) -0.011(7) 0.031(6) 0.009(7)
C66 0.081(7) 0.100(9) 0.055(7) -0.004(7) 0.041(5) 0.013(7)
C67 0.064(6) 0.086(8) 0.047(6) 0.005(6) 0.033(5) 0.009(6)
C63A 0.062(9) 0.078(8) 0.050(8) -0.013(7) 0.024(7) 0.010(7)
C64A 0.077(10) 0.101(9) 0.050(8) -0.014(8) 0.035(7) 0.006(8)
C65A 0.084(9) 0.104(12) 0.050(9) -0.016(9) 0.039(7) 0.006(9)
C66A 0.084(9) 0.102(11) 0.054(8) -0.016(9) 0.044(7) -0.006(9)
C67A 0.056(9) 0.096(10) 0.047(8) -0.012(8) 0.033(7) -0.004(8)
C68 0.031(3) 0.037(4) 0.040(3) 0.003(3) 0.017(3) 0.002(2)
C69 0.047(3) 0.031(3) 0.041(3) 0.006(3) 0.028(3) 0.002(3)
C70 0.053(4) 0.047(4) 0.039(3) -0.004(3) 0.027(3) -0.004(3)
C71 0.049(4) 0.044(4) 0.032(3) -0.001(3) 0.024(3) -0.002(3)
C72 0.048(4) 0.062(5) 0.046(4) -0.003(3) 0.023(3) -0.001(3)
C73 0.073(5) 0.061(5) 0.049(4) 0.014(4) 0.022(4) 0.017(4)
C74 0.087(5) 0.053(5) 0.053(4) 0.017(4) 0.034(4) 0.002(4)
C75 0.063(4) 0.058(5) 0.046(4) 0.000(3) 0.032(3) -0.010(4)
C76 0.047(4) 0.048(4) 0.038(3) 0.005(3) 0.022(3) 0.000(3)
C77 0.037(3) 0.033(3) 0.039(3) 0.004(3) 0.025(3) 0.000(2)
C78 0.032(3) 0.038(4) 0.040(3) 0.004(3) 0.018(3) 0.001(3)
C79 0.040(3) 0.058(5) 0.044(3) 0.012(3) 0.014(3) -0.003(3)
C80 0.034(3) 0.062(5) 0.029(3) 0.004(3) 0.011(3) -0.003(3)
C81 0.046(4) 0.057(5) 0.036(3) 0.006(3) 0.012(3) 0.000(3)
C82 0.058(4) 0.077(6) 0.042(4) 0.012(4) 0.013(3) -0.012(4)
C83 0.068(5) 0.098(7) 0.052(4) 0.025(4) 0.031(4) -0.006(5)
C84 0.054(4) 0.115(8) 0.053(4) 0.008(5) 0.033(4) 0.009(4)
C85 0.050(4) 0.072(5) 0.045(4) -0.001(3) 0.019(3) 0.007(3)
C86 0.030(3) 0.033(3) 0.043(3) 0.001(3) 0.017(3) 0.001(2)
C87 0.036(3) 0.034(4) 0.043(3) 0.000(3) 0.018(3) -0.003(2)
C88 0.050(4) 0.051(4) 0.040(3) 0.003(3) 0.026(3) 0.002(3)
C89 0.065(4) 0.056(5) 0.038(3) 0.004(3) 0.032(3) -0.003(3)
C90 0.100(6) 0.080(6) 0.072(5) 0.004(4) 0.066(5) 0.006(5)
C91 0.213(13) 0.082(8) 0.107(8) -0.003(6) 0.125(9) 0.013(8)
C92 0.250(16) 0.093(9) 0.073(7) -0.036(6) 0.102(9) -0.044(9)
C93 0.142(9) 0.119(9) 0.056(5) -0.014(5) 0.041(6) -0.054(7)
C94 0.078(5) 0.089(6) 0.047(4) 0.000(4) 0.030(4) -0.013(4)
C95 0.040(3) 0.037(4) 0.048(3) -0.006(3) 0.024(3) -0.005(3)
C96 0.055(4) 0.037(4) 0.058(4) -0.003(3) 0.036(3) -0.002(3)
C97 0.085(5) 0.055(5) 0.081(5) -0.001(4) 0.065(5) 0.007(4)
C98 0.059(4) 0.039(4) 0.097(6) -0.010(4) 0.053(4) 0.000(3)
C99 0.092(6) 0.055(6) 0.148(8) 0.000(5) 0.088(6) 0.000(4)
C100 0.069(6) 0.068(7) 0.213(12) -0.012(7) 0.098(8) 0.003(5)
C101 0.073(7) 0.082(8) 0.202(13) -0.026(8) 0.061(8) 0.003(5)
C102 0.063(6) 0.096(8) 0.128(8) -0.025(6) 0.040(6) 0.009(5)
C103 0.064(5) 0.060(5) 0.099(6) -0.005(5) 0.051(5) 0.005(4)
C104 0.036(3) 0.031(4) 0.056(4) 0.000(3) 0.026(3) -0.002(3)
C105 0.044(3) 0.024(3) 0.055(4) -0.003(3) 0.028(3) -0.001(3)
C106 0.044(4) 0.045(4) 0.058(4) -0.009(3) 0.032(3) -0.007(3)
C107 0.043(3) 0.035(4) 0.053(4) 0.000(3) 0.029(3) -0.005(3)
C108 0.051(4) 0.055(5) 0.063(4) 0.003(3) 0.037(4) 0.005(3)
C109 0.040(4) 0.072(6) 0.084(5) 0.001(4) 0.034(4) 0.006(3)
C110 0.041(4) 0.070(5) 0.065(5) 0.002(4) 0.017(3) 0.000(3)
C111 0.061(5) 0.067(5) 0.057(4) -0.008(4) 0.030(4) -0.011(4)
C112 0.050(4) 0.051(5) 0.063(4) -0.012(3) 0.034(3) -0.005(3)
C113 0.034(3) 0.048(4) 0.027(3) 0.003(3) 0.015(2) -0.003(3)
C114 0.036(3) 0.044(4) 0.027(3) 0.001(3) 0.013(2) 0.000(3)
C115 0.046(3) 0.039(4) 0.043(3) 0.002(3) 0.023(3) 0.004(3)
C116 0.041(3) 0.041(4) 0.038(3) -0.006(3) 0.022(3) 0.002(3)
C117 0.055(4) 0.047(4) 0.042(3) -0.002(3) 0.025(3) -0.008(3)
C118 0.066(4) 0.053(5) 0.047(4) 0.009(3) 0.033(4) 0.004(3)
C119 0.069(5) 0.061(5) 0.041(4) -0.010(3) 0.027(4) -0.004(4)
C120 0.055(4) 0.072(6) 0.052(4) -0.026(4) 0.023(4) -0.016(4)
C121 0.057(4) 0.047(4) 0.049(4) 0.003(3) 0.027(3) -0.001(3)
C122 0.034(3) 0.059(5) 0.032(3) 0.007(3) 0.019(3) 0.000(3)
C123 0.048(4) 0.045(4) 0.037(3) 0.003(3) 0.025(3) -0.004(3)
C124 0.066(4) 0.044(4) 0.057(4) 0.004(3) 0.038(4) 0.008(3)
C125 0.059(4) 0.029(4) 0.050(4) 0.002(3) 0.024(3) 0.004(3)
C126 0.056(4) 0.043(4) 0.053(4) 0.005(3) 0.024(3) 0.007(3)
C127 0.080(5) 0.060(5) 0.053(4) 0.007(4) 0.032(4) -0.002(4)
C128 0.087(6) 0.057(5) 0.041(4) 0.005(3) 0.011(4) 0.000(4)
C129 0.060(5) 0.060(5) 0.063(5) 0.011(4) 0.010(4) 0.005(4)
C130 0.053(4) 0.055(5) 0.061(4) -0.003(4) 0.022(4) -0.005(3)
C131 0.035(3) 0.056(4) 0.032(3) 0.002(3) 0.019(3) 0.004(3)
C132 0.038(3) 0.048(4) 0.029(3) 0.003(3) 0.015(3) 0.004(3)
C133 0.047(4) 0.047(4) 0.040(3) 0.003(3) 0.022(3) -0.003(3)
C134 0.047(4) 0.040(4) 0.038(3) 0.002(3) 0.027(3) 0.003(3)
C135 0.050(4) 0.062(5) 0.050(4) 0.009(3) 0.026(3) 0.006(3)
C136 0.077(5) 0.054(5) 0.070(5) 0.011(4) 0.048(4) 0.001(4)
C137 0.086(5) 0.055(5) 0.049(4) 0.010(3) 0.041(4) 0.012(4)
C138 0.054(4) 0.065(5) 0.047(4) 0.006(3) 0.026(3) 0.012(3)
C139 0.056(4) 0.047(4) 0.040(3) 0.005(3) 0.030(3) 0.005(3)
C140 0.034(3) 0.048(4) 0.030(3) -0.003(3) 0.016(3) 0.006(3)
C141 0.060(4) 0.052(5) 0.038(3) -0.005(3) 0.023(3) 0.002(3)
C142 0.070(5) 0.055(5) 0.061(4) -0.012(4) 0.034(4) -0.017(4)
C143 0.050(4) 0.046(4) 0.042(4) 0.001(3) 0.008(3) -0.001(3)
C144 0.073(5) 0.049(5) 0.077(5) -0.012(4) 0.026(4) -0.012(4)
C145 0.093(6) 0.053(6) 0.082(6) -0.019(4) 0.023(5) -0.015(4)
C146 0.096(6) 0.056(6) 0.055(5) -0.017(4) 0.010(4) 0.011(5)
C147 0.073(5) 0.061(5) 0.043(4) -0.012(4) 0.012(4) 0.005(4)
C148 0.070(5) 0.047(5) 0.047(4) -0.013(3) 0.015(4) -0.007(3)

loop_
_atom_type_symbol
_atom_type_description
_atom_type_scat_dispersion_real
_atom_type_scat_dispersion_imag
_atom_type_scat_source
C C 0.0033 0.0016 'International Tables Vol C Tables 4.2.6.8 and 6.1.1.4'
H H 0.0000 0.0000 'International Tables Vol C Tables 4.2.6.8 and 6.1.1.4'
O O 0.0106 0.0060 'International Tables Vol C Tables 4.2.6.8 and 6.1.1.4'
F F 0.0171 0.0103 'International Tables Vol C Tables 4.2.6.8 and 6.1.1.4'
Cu Cu 0.3201 1.2651 'International Tables Vol C Tables 4.2.6.8 and 6.1.1.4'

loop_
_geom_angle_atom_site_label_1
_geom_angle_atom_site_label_2
_geom_angle_atom_site_label_3
_geom_angle
_geom_angle_site_symmetry_1
_geom_angle_site_symmetry_3
_geom_angle_publ_flag
C104 Cu1 C68 110.5(2) . . ?
C104 Cu1 C122 127.2(2) . . ?
C68 Cu1 C122 117.3(2) . . ?
C104 Cu1 Cu13 47.20(15) . . ?
C68 Cu1 Cu13 132.10(15) . . ?
C122 Cu1 Cu13 106.32(17) . . ?
C104 Cu1 Cu8 106.15(16) . . ?
C68 Cu1 Cu8 46.29(14) . . ?
C122 Cu1 Cu8 122.58(17) . . ?
Cu13 Cu1 Cu8 94.03(3) . . ?
C104 Cu1 Cu18 162.34(16) . . ?
C68 Cu1 Cu18 75.40(15) . . ?
C122 Cu1 Cu18 42.24(18) . . ?
Cu13 Cu1 Cu18 140.63(3) . . ?
Cu8 Cu1 Cu18 89.99(3) . . ?
C104 Cu1 Cu11 129.24(15) . . ?
C68 Cu1 Cu11 113.05(15) . . ?
C122 Cu1 Cu11 45.23(14) . . ?
Cu13 Cu1 Cu11 83.75(3) . . ?
Cu8 Cu1 Cu11 86.52(3) . . ?
Cu18 Cu1 Cu11 57.39(2) . . ?
C77 Cu2 C131 153.1(2) . . ?
C77 Cu2 C86 100.6(2) . . ?
C131 Cu2 C86 106.3(2) . . ?
C77 Cu2 C132 127.8(2) . . ?
C131 Cu2 C132 30.3(2) . . ?
C86 Cu2 C132 125.61(19) . . ?
C77 Cu2 Cu10 51.59(15) . . ?
C131 Cu2 Cu10 104.54(16) . . ?
C86 Cu2 Cu10 139.98(13) . . ?
C132 Cu2 Cu10 93.41(13) . . ?
C77 Cu2 Cu11 67.99(16) . . ?
C131 Cu2 Cu11 134.50(18) . . ?
C86 Cu2 Cu11 42.64(13) . . ?
C132 Cu2 Cu11 164.16(15) . . ?
Cu10 Cu2 Cu11 97.34(3) . . ?
C77 Cu2 Cu20 151.08(15) . . ?
C131 Cu2 Cu20 42.95(18) . . ?
C86 Cu2 Cu20 74.02(12) . . ?
C132 Cu2 Cu20 73.21(14) . . ?
Cu10 Cu2 Cu20 115.12(3) . . ?
Cu11 Cu2 Cu20 91.64(3) . . ?
C77 Cu2 Cu9 44.17(14) . . ?
C131 Cu2 Cu9 132.34(17) . . ?
C86 Cu2 Cu9 94.06(12) . . ?
C132 Cu2 Cu9 103.83(14) . . ?
Cu10 Cu2 Cu9 83.45(3) . . ?
Cu11 Cu2 Cu9 88.97(3) . . ?
Cu20 Cu2 Cu9 161.15(3) . . ?
C77 Cu2 Cu15 116.87(15) . . ?
C131 Cu2 Cu15 43.01(14) . . ?
C86 Cu2 Cu15 128.37(12) . . ?
C132 Cu2 Cu15 53.41(13) . . ?
Cu10 Cu2 Cu15 65.40(2) . . ?
Cu11 Cu2 Cu15 121.62(3) . . ?
Cu20 Cu2 Cu15 55.80(2) . . ?
Cu9 Cu2 Cu15 137.55(3) . . ?
O12 Cu3 O11 95.02(15) . . ?
O12 Cu3 C87 161.89(19) . . ?
O11 Cu3 C87 102.77(19) . . ?
O12 Cu3 C86 125.82(18) . . ?
O11 Cu3 C86 139.07(19) . . ?
C87 Cu3 C86 36.3(2) . . ?
O12 Cu3 Cu11 85.18(10) . . ?
O11 Cu3 Cu11 171.79(13) . . ?
C87 Cu3 Cu11 76.72(16) . . ?
C86 Cu3 Cu11 40.93(15) . . ?
C41 Cu4 C50 177.8(3) . . ?
C41 Cu4 Cu15 54.31(17) . . ?
C50 Cu4 Cu15 123.46(17) . . ?
C41 Cu4 Cu10 124.43(17) . . ?
C50 Cu4 Cu10 53.74(17) . . ?
Cu15 Cu4 Cu10 77.03(3) . . ?
C41 Cu4 Cu17 47.55(17) . . ?
C50 Cu4 Cu17 134.12(17) . . ?
Cu15 Cu4 Cu17 93.60(3) . . ?
Cu10 Cu4 Cu17 170.62(4) . . ?
C41 Cu4 Cu19 135.71(18) . . ?
C50 Cu4 Cu19 46.52(17) . . ?
Cu15 Cu4 Cu19 169.94(4) . . ?
Cu10 Cu4 Cu19 94.49(3) . . ?
Cu17 Cu4 Cu19 94.82(3) . . ?
C95 Cu5 C140 137.0(2) . . ?
C95 Cu5 C86 106.3(2) . . ?
C140 Cu5 C86 111.6(2) . . ?
C95 Cu5 C141 108.7(2) . . ?
C140 Cu5 C141 31.2(2) . . ?
C86 Cu5 C141 142.9(2) . . ?
C95 Cu5 Cu13 47.45(15) . . ?
C140 Cu5 Cu13 114.85(17) . . ?
C86 Cu5 Cu13 128.21(15) . . ?
C141 Cu5 Cu13 85.77(17) . . ?
C95 Cu5 Cu11 99.84(16) . . ?
C140 Cu5 Cu11 120.93(16) . . ?
C86 Cu5 Cu11 46.21(15) . . ?
C141 Cu5 Cu11 135.79(15) . . ?
Cu13 Cu5 Cu11 89.61(3) . . ?
C95 Cu5 Cu8 134.96(15) . . ?
C140 Cu5 Cu8 45.15(14) . . ?
C86 Cu5 Cu8 109.68(15) . . ?
C141 Cu5 Cu8 49.54(15) . . ?
Cu13 Cu5 Cu8 88.47(3) . . ?
Cu11 Cu5 Cu8 86.44(3) . . ?
C95 Cu5 Cu20 164.74(16) . . ?
C140 Cu5 Cu20 38.85(17) . . ?
C86 Cu5 Cu20 73.10(15) . . ?
C141 Cu5 Cu20 69.89(17) . . ?
Cu13 Cu5 Cu20 144.64(3) . . ?
Cu11 Cu5 Cu20 90.57(3) . . ?
Cu8 Cu5 Cu20 56.27(2) . . ?
O15 Cu6 O16 94.39(16) . . ?
O15 Cu6 C105 113.28(19) . . ?
O16 Cu6 C105 152.3(2) . . ?
O15 Cu6 C104 148.70(19) . . ?
O16 Cu6 C104 116.59(19) . . ?
C105 Cu6 C104 36.1(2) . . ?
O15 Cu6 Cu13 171.80(11) . . ?
O16 Cu6 Cu13 77.43(12) . . ?
C105 Cu6 Cu13 74.88(16) . . ?
C104 Cu6 Cu13 39.50(15) . . ?
O7 Cu7 C69 107.56(19) . . ?
O7 Cu7 O8 95.22(16) . . ?
C69 Cu7 O8 157.00(18) . . ?
O7 Cu7 C68 144.39(19) . . ?
C69 Cu7 C68 36.9(2) . . ?
O8 Cu7 C68 120.20(19) . . ?
O7 Cu7 Cu8 170.45(13) . . ?
C69 Cu7 Cu8 74.93(15) . . ?
O8 Cu7 Cu8 82.07(11) . . ?
C68 Cu7 Cu8 38.47(15) . . ?
C68 Cu8 C140 166.9(2) . . ?
C68 Cu8 C141 139.9(2) . . ?
C140 Cu8 C141 32.7(2) . . ?
C68 Cu8 C59 94.3(2) . . ?
C140 Cu8 C59 97.9(2) . . ?
C141 Cu8 C59 120.5(2) . . ?
C68 Cu8 Cu12 60.43(17) . . ?
C140 Cu8 Cu12 127.34(18) . . ?
C141 Cu8 Cu12 159.58(18) . . ?
C59 Cu8 Cu12 44.36(12) . . ?
C68 Cu8 Cu1 51.86(16) . . ?
C140 Cu8 Cu1 115.29(16) . . ?
C141 Cu8 Cu1 102.41(17) . . ?
C59 Cu8 Cu1 135.87(13) . . ?
Cu12 Cu8 Cu1 91.54(3) . . ?
C68 Cu8 Cu20 142.34(17) . . ?
C140 Cu8 Cu20 42.79(18) . . ?
C141 Cu8 Cu20 75.40(18) . . ?
C59 Cu8 Cu20 65.32(11) . . ?
Cu12 Cu8 Cu20 84.59(3) . . ?
Cu1 Cu8 Cu20 121.97(3) . . ?
C68 Cu8 Cu5 121.42(16) . . ?
C140 Cu8 Cu5 46.41(15) . . ?
C141 Cu8 Cu5 52.80(16) . . ?
C59 Cu8 Cu5 127.91(12) . . ?
Cu12 Cu8 Cu5 121.01(3) . . ?
Cu1 Cu8 Cu5 70.03(3) . . ?
Cu20 Cu8 Cu5 63.42(3) . . ?
C68 Cu8 Cu7 40.35(15) . . ?
C140 Cu8 Cu7 145.83(16) . . ?
C141 Cu8 Cu7 119.32(17) . . ?
C59 Cu8 Cu7 83.57(11) . . ?
Cu12 Cu8 Cu7 76.49(3) . . ?
Cu1 Cu8 Cu7 84.13(3) . . ?
Cu20 Cu8 Cu7 148.35(4) . . ?
Cu5 Cu8 Cu7 148.21(3) . . ?
O9 Cu9 O10 94.51(15) . . ?
O9 Cu9 C78 163.82(19) . . ?
O10 Cu9 C78 101.44(19) . . ?
O9 Cu9 C77 128.25(18) . . ?
O10 Cu9 C77 137.10(19) . . ?
C78 Cu9 C77 35.69(19) . . ?
O9 Cu9 Cu2 87.36(10) . . ?
O10 Cu9 Cu2 174.46(13) . . ?
C78 Cu9 Cu2 77.01(16) . . ?
C77 Cu9 Cu2 41.71(15) . . ?
C50 Cu10 C77 107.5(2) . . ?
C50 Cu10 C113 137.5(2) . . ?
C77 Cu10 C113 109.0(2) . . ?
C50 Cu10 C114 107.8(2) . . ?
C77 Cu10 C114 141.2(2) . . ?
C113 Cu10 C114 32.3(2) . . ?
C50 Cu10 Cu4 48.01(16) . . ?
C77 Cu10 Cu4 135.62(14) . . ?
C113 Cu10 Cu4 111.54(16) . . ?
C114 Cu10 Cu4 81.40(15) . . ?
C50 Cu10 Cu2 108.00(14) . . ?
C77 Cu10 Cu2 46.84(15) . . ?
C113 Cu10 Cu2 112.63(16) . . ?
C114 Cu10 Cu2 131.81(14) . . ?
Cu4 Cu10 Cu2 99.86(3) . . ?
C50 Cu10 Cu18 161.94(16) . . ?
C77 Cu10 Cu18 69.09(14) . . ?
C113 Cu10 Cu18 40.04(17) . . ?
C114 Cu10 Cu18 72.37(16) . . ?
Cu4 Cu10 Cu18 146.14(3) . . ?
Cu2 Cu10 Cu18 82.92(3) . . ?
C50 Cu10 Cu12 136.28(16) . . ?
C77 Cu10 Cu12 109.80(15) . . ?
C113 Cu10 Cu12 42.73(14) . . ?
C114 Cu10 Cu12 49.30(14) . . ?
Cu4 Cu10 Cu12 88.81(3) . . ?
Cu2 Cu10 Cu12 82.51(3) . . ?
Cu18 Cu10 Cu12 57.88(2) . . ?
C86 Cu11 C122 169.5(2) . . ?
C86 Cu11 C123 143.9(2) . . ?
C122 Cu11 C123 32.7(2) . . ?
C86 Cu11 Cu5 53.06(16) . . ?
C122 Cu11 Cu5 116.49(16) . . ?
C123 Cu11 Cu5 108.46(15) . . ?
C86 Cu11 Cu18 139.06(17) . . ?
C122 Cu11 Cu18 43.84(18) . . ?
C123 Cu11 Cu18 76.18(15) . . ?
Cu5 Cu11 Cu18 120.08(3) . . ?
C86 Cu11 Cu2 57.18(17) . . ?
C122 Cu11 Cu2 128.13(19) . . ?
C123 Cu11 Cu2 158.28(16) . . ?
Cu5 Cu11 Cu2 89.62(3) . . ?
Cu18 Cu11 Cu2 84.44(3) . . ?
C86 Cu11 Cu1 122.81(16) . . ?
C122 Cu11 Cu1 47.38(15) . . ?
C123 Cu11 Cu1 60.24(14) . . ?
Cu5 Cu11 Cu1 71.00(3) . . ?
Cu18 Cu11 Cu1 60.27(3) . . ?
Cu2 Cu11 Cu1 117.79(3) . . ?
C86 Cu11 Cu3 44.35(15) . . ?
C122 Cu11 Cu3 142.32(15) . . ?
C123 Cu11 Cu3 115.98(15) . . ?
Cu5 Cu11 Cu3 89.58(3) . . ?
Cu18 Cu11 Cu3 143.84(4) . . ?
Cu2 Cu11 Cu3 74.91(3) . . ?
Cu1 Cu11 Cu3 155.87(4) . . ?
C59 Cu12 C113 160.1(2) . . ?
C59 Cu12 C114 132.1(2) . . ?
C113 Cu12 C114 32.1(2) . . ?
C59 Cu12 C68 99.0(2) . . ?
C113 Cu12 C68 100.8(2) . . ?
C114 Cu12 C68 124.31(19) . . ?
C59 Cu12 Cu15 52.56(16) . . ?
C113 Cu12 Cu15 108.78(15) . . ?
C114 Cu12 Cu15 93.16(14) . . ?
C68 Cu12 Cu15 141.33(13) . . ?
C59 Cu12 Cu8 65.13(16) . . ?
C113 Cu12 Cu8 129.85(18) . . ?
C114 Cu12 Cu8 161.99(15) . . ?
C68 Cu12 Cu8 45.13(13) . . ?
Cu15 Cu12 Cu8 96.23(3) . . ?
C59 Cu12 Cu18 148.83(15) . . ?
C113 Cu12 Cu18 41.00(17) . . ?
C114 Cu12 Cu18 73.11(14) . . ?
C68 Cu12 Cu18 70.45(12) . . ?
Cu15 Cu12 Cu18 118.59(3) . . ?
Cu8 Cu12 Cu18 88.90(3) . . ?
C59 Cu12 Cu14 44.35(14) . . ?
C113 Cu12 Cu14 136.63(16) . . ?
C114 Cu12 Cu14 108.75(14) . . ?
C68 Cu12 Cu14 91.88(12) . . ?
Cu15 Cu12 Cu14 83.57(3) . . ?
Cu8 Cu12 Cu14 87.60(3) . . ?
Cu18 Cu12 Cu14 157.82(3) . . ?
C59 Cu12 Cu10 119.14(16) . . ?
C113 Cu12 Cu10 43.91(14) . . ?
C114 Cu12 Cu10 48.56(13) . . ?
C68 Cu12 Cu10 129.39(12) . . ?
Cu15 Cu12 Cu10 66.78(3) . . ?
Cu8 Cu12 Cu10 122.50(3) . . ?
Cu18 Cu12 Cu10 59.62(3) . . ?
Cu14 Cu12 Cu10 138.56(3) . . ?
C95 Cu13 C104 178.2(3) . . ?
C95 Cu13 Cu5 53.42(18) . . ?
C104 Cu13 Cu5 124.76(18) . . ?
C95 Cu13 Cu1 124.68(18) . . ?
C104 Cu13 Cu1 53.64(17) . . ?
Cu5 Cu13 Cu1 78.08(3) . . ?
C95 Cu13 Cu16 47.69(17) . . ?
C104 Cu13 Cu16 133.96(18) . . ?
Cu5 Cu13 Cu16 94.46(3) . . ?
Cu1 Cu13 Cu16 172.21(4) . . ?
C95 Cu13 Cu6 139.37(18) . . ?
C104 Cu13 Cu6 42.28(17) . . ?
Cu5 Cu13 Cu6 162.44(4) . . ?
Cu1 Cu13 Cu6 84.61(3) . . ?
Cu16 Cu13 Cu6 102.71(3) . . ?
O5 Cu14 O6 94.27(15) . . ?
O5 Cu14 C60 103.7(2) . . ?
O6 Cu14 C60 161.97(19) . . ?
O5 Cu14 C59 139.68(19) . . ?
O6 Cu14 C59 126.05(19) . . ?
C60 Cu14 C59 35.9(2) . . ?
O5 Cu14 Cu12 174.64(14) . . ?
O6 Cu14 Cu12 84.49(11) . . ?
C60 Cu14 Cu12 77.66(16) . . ?
C59 Cu14 Cu12 41.91(15) . . ?
C41 Cu15 C59 108.7(2) . . ?
C41 Cu15 C131 132.3(2) . . ?
C59 Cu15 C131 114.1(2) . . ?
C41 Cu15 Cu4 47.84(16) . . ?
C59 Cu15 Cu4 135.27(14) . . ?
C131 Cu15 Cu4 106.51(17) . . ?
C41 Cu15 C132 106.2(2) . . ?
C59 Cu15 C132 142.4(2) . . ?
C131 Cu15 C132 28.3(2) . . ?
Cu4 Cu15 C132 79.97(14) . . ?
C41 Cu15 Cu12 108.36(14) . . ?
C59 Cu15 Cu12 47.16(15) . . ?
C131 Cu15 Cu12 115.80(17) . . ?
Cu4 Cu15 Cu12 98.64(3) . . ?
C132 Cu15 Cu12 130.89(13) . . ?
C41 Cu15 Cu20 161.47(16) . . ?
C59 Cu15 Cu20 70.85(14) . . ?
C131 Cu15 Cu20 43.32(18) . . ?
Cu4 Cu15 Cu20 144.73(3) . . ?
C132 Cu15 Cu20 71.61(14) . . ?
Cu12 Cu15 Cu20 85.13(3) . . ?
C41 Cu15 Cu2 136.33(16) . . ?
C59 Cu15 Cu2 108.55(15) . . ?
C131 Cu15 Cu2 42.07(15) . . ?
Cu4 Cu15 Cu2 89.16(3) . . ?
C132 Cu15 Cu2 49.37(13) . . ?
Cu12 Cu15 Cu2 81.64(3) . . ?
Cu20 Cu15 Cu2 56.49(2) . . ?
O14 Cu16 O13 95.13(17) . . ?
O14 Cu16 C96 159.2(2) . . ?
O13 Cu16 C96 105.4(2) . . ?
O14 Cu16 C95 123.30(19) . . ?
O13 Cu16 C95 141.57(19) . . ?
C96 Cu16 C95 36.2(2) . . ?
O14 Cu16 Cu13 79.99(12) . . ?
O13 Cu16 Cu13 172.68(13) . . ?
C96 Cu16 Cu13 79.27(17) . . ?
C95 Cu16 Cu13 43.57(15) . . ?
O2 Cu17 O1 94.50(16) . . ?
O2 Cu17 C42 161.0(2) . . ?
O1 Cu17 C42 104.5(2) . . ?
O2 Cu17 C41 125.5(2) . . ?
O1 Cu17 C41 139.2(2) . . ?
C42 Cu17 C41 35.8(2) . . ?
O2 Cu17 Cu4 82.58(12) . . ?
O1 Cu17 Cu4 177.05(11) . . ?
C42 Cu17 Cu4 78.43(17) . . ?
C41 Cu17 Cu4 43.61(16) . . ?
C122 Cu18 C113 173.7(2) . . ?
C122 Cu18 Cu11 48.30(15) . . ?
C113 Cu18 Cu11 130.91(15) . . ?
C122 Cu18 Cu1 48.70(16) . . ?
C113 Cu18 Cu1 124.98(16) . . ?
Cu11 Cu18 Cu1 62.34(3) . . ?
C122 Cu18 Cu12 128.91(16) . . ?
C113 Cu18 Cu12 45.27(16) . . ?
Cu11 Cu18 Cu12 99.21(3) . . ?
Cu1 Cu18 Cu12 83.09(3) . . ?
C122 Cu18 Cu10 137.26(16) . . ?
C113 Cu18 Cu10 45.40(15) . . ?
Cu11 Cu18 Cu10 91.97(3) . . ?
Cu1 Cu18 Cu10 133.62(3) . . ?
Cu12 Cu18 Cu10 62.50(2) . . ?
O4 Cu19 O3 94.82(17) . . ?
O4 Cu19 C51 112.1(2) . . ?
O3 Cu19 C51 151.7(2) . . ?
O4 Cu19 C50 148.3(2) . . ?
O3 Cu19 C50 116.7(2) . . ?
C51 Cu19 C50 36.3(2) . . ?
O4 Cu19 Cu4 162.83(14) . . ?
O3 Cu19 Cu4 77.62(12) . . ?
C51 Cu19 Cu4 78.59(17) . . ?
C50 Cu19 Cu4 43.20(16) . . ?
C140 Cu20 C131 171.5(2) . . ?
C140 Cu20 Cu15 134.59(15) . . ?
C131 Cu20 Cu15 49.88(16) . . ?
C140 Cu20 Cu8 47.80(15) . . ?
C131 Cu20 Cu8 132.14(16) . . ?
Cu15 Cu20 Cu8 89.65(3) . . ?
C140 Cu20 Cu2 124.30(16) . . ?
C131 Cu20 Cu2 48.25(17) . . ?
Cu15 Cu20 Cu2 67.70(3) . . ?
Cu8 Cu20 Cu2 97.73(3) . . ?
C140 Cu20 Cu5 44.34(16) . . ?
C131 Cu20 Cu5 127.22(17) . . ?
Cu15 Cu20 Cu5 134.44(3) . . ?
Cu8 Cu20 Cu5 60.32(3) . . ?
Cu2 Cu20 Cu5 82.37(3) . . ?
C2 O1 Cu17 122.2(4) . . ?
O1 C2 C3 128.3(6) . . ?
O1 C2 C1 113.1(5) . . ?
C3 C2 C1 118.6(5) . . ?
C2 C3 C4 122.4(6) . . ?
O2 C4 C3 129.5(6) . . ?
O2 C4 C5 113.4(5) . . ?
C3 C4 C5 117.0(6) . . ?
C4 O2 Cu17 122.1(4) . . ?
F1 C1 F3 108.2(5) . . ?
F1 C1 F2 106.4(5) . . ?
F3 C1 F2 106.3(4) . . ?
F1 C1 C2 111.1(4) . . ?
F3 C1 C2 114.2(5) . . ?
F2 C1 C2 110.3(5) . . ?
F4 C5 F5 106.7(6) . . ?
F4 C5 F6 108.7(5) . . ?
F5 C5 F6 107.0(6) . . ?
F4 C5 C4 113.6(5) . . ?
F5 C5 C4 111.5(5) . . ?
F6 C5 C4 109.2(5) . . ?
C7 O3 Cu19 122.0(4) . . ?
O3 C7 C8 129.1(6) . . ?
O3 C7 C6 111.7(5) . . ?
C8 C7 C6 119.2(6) . . ?
C7 C8 C9 122.7(6) . . ?
O4 C9 C8 127.8(6) . . ?
O4 C9 C10 114.6(5) . . ?
C8 C9 C10 117.5(6) . . ?
C9 O4 Cu19 123.2(4) . . ?
F9 C6 F8 107.3(6) . . ?
F9 C6 F7 106.9(6) . . ?
F8 C6 F7 107.4(6) . . ?
F9 C6 C7 111.5(5) . . ?
F8 C6 C7 113.5(6) . . ?
F7 C6 C7 110.0(5) . . ?
F12A C10 F11A 107.6(8) . . ?
F12A C10 F12 118.9(13) . . ?
F11A C10 F12 81.3(12) . . ?
F12A C10 F10 80.7(11) . . ?
F11A C10 F10 30.3(11) . . ?
F12 C10 F10 106.3(11) . . ?
F12A C10 F11 24.8(12) . . ?
F11A C10 F11 130.8(13) . . ?
F12 C10 F11 108.8(11) . . ?
F10 C10 F11 105.4(10) . . ?
F12A C10 F10A 102.5(6) . . ?
F11A C10 F10A 107.4(7) . . ?
F12 C10 F10A 27.3(12) . . ?
F10 C10 F10A 128.0(11) . . ?
F11 C10 F10A 85.5(13) . . ?
F12A C10 C9 113.3(6) . . ?
F11A C10 C9 113.3(7) . . ?
F12 C10 C9 117.5(11) . . ?
F10 C10 C9 114.0(12) . . ?
F11 C10 C9 104.2(12) . . ?
F10A C10 C9 111.9(6) . . ?
C12 O5 Cu14 123.0(4) . . ?
O5 C12 C13 128.3(5) . . ?
O5 C12 C11 112.7(5) . . ?
C13 C12 C11 119.0(5) . . ?
C14 C13 C12 123.2(5) . . ?
O6 C14 C13 129.2(5) . . ?
O6 C14 C15 111.9(5) . . ?
C13 C14 C15 118.9(5) . . ?
C14 O6 Cu14 122.0(4) . . ?
F13 C11 F13A 124.6(11) . . ?
F13 C11 F15A 37.0(10) . . ?
F13A C11 F15A 109.7(11) . . ?
F13 C11 F14A 64.6(9) . . ?
F13A C11 F14A 109.9(11) . . ?
F15A C11 F14A 101.3(10) . . ?
F13 C11 F15 109.0(7) . . ?
F13A C11 F15 65.5(14) . . ?
F15A C11 F15 138.5(12) . . ?
F14A C11 F15 50.5(10) . . ?
F13 C11 F14 106.1(6) . . ?
F13A C11 F14 39.2(15) . . ?
F15A C11 F14 76.3(12) . . ?
F14A C11 F14 138.0(10) . . ?
F15 C11 F14 104.0(6) . . ?
F13 C11 C12 114.7(6) . . ?
F13A C11 C12 118.2(10) . . ?
F15A C11 C12 107.1(12) . . ?
F14A C11 C12 109.3(10) . . ?
F15 C11 C12 111.0(6) . . ?
F14 C11 C12 111.4(5) . . ?
F18 C15 F16 106.8(4) . . ?
F18 C15 F17 107.3(5) . . ?
F16 C15 F17 107.0(4) . . ?
F18 C15 C14 110.8(5) . . ?
F16 C15 C14 113.1(5) . . ?
F17 C15 C14 111.5(5) . . ?
C17 O7 Cu7 123.1(4) . . ?
O7 C17 C18 127.5(5) . . ?
O7 C17 C16 113.6(5) . . ?
C18 C17 C16 118.8(5) . . ?
C19 C18 C17 123.3(5) . . ?
O8 C19 C18 129.1(6) . . ?
O8 C19 C20 113.3(5) . . ?
C18 C19 C20 117.6(5) . . ?
C19 O8 Cu7 121.7(4) . . ?
F19 C16 F21 108.5(5) . . ?
F19 C16 F20 107.2(5) . . ?
F21 C16 F20 108.6(5) . . ?
F19 C16 C17 110.9(5) . . ?
F21 C16 C17 109.5(5) . . ?
F20 C16 C17 112.1(5) . . ?
F23 C20 F23A 121.1(9) . . ?
F23 C20 F24 109.3(7) . . ?
F23A C20 F24 36.8(8) . . ?
F23 C20 F24A 71.4(12) . . ?
F23A C20 F24A 106.0(9) . . ?
F24 C20 F24A 139.1(9) . . ?
F23 C20 F22 103.6(6) . . ?
F23A C20 F22 67.2(8) . . ?
F24 C20 F22 103.8(7) . . ?
F24A C20 F22 41.5(9) . . ?
F23 C20 F22A 37.1(11) . . ?
F23A C20 F22A 105.4(10) . . ?
F24 C20 F22A 78.2(11) . . ?
F24A C20 F22A 108.1(10) . . ?
F22 C20 F22A 131.8(11) . . ?
F23 C20 C19 117.7(6) . . ?
F23A C20 C19 118.6(8) . . ?
F24 C20 C19 107.2(6) . . ?
F24A C20 C19 107.9(9) . . ?
F22 C20 C19 114.4(6) . . ?
F22A C20 C19 110.4(9) . . ?
C22 O9 Cu9 121.6(4) . . ?
O9 C22 C23 129.8(5) . . ?
O9 C22 C21 111.6(5) . . ?
C23 C22 C21 118.7(5) . . ?
C22 C23 C24 123.0(5) . . ?
O10 C24 C23 128.0(5) . . ?
O10 C24 C25 113.7(5) . . ?
C23 C24 C25 118.3(5) . . ?
C24 O10 Cu9 123.0(4) . . ?
F25 C21 F26 107.8(5) . . ?
F25 C21 F27 107.0(5) . . ?
F26 C21 F27 107.9(5) . . ?
F25 C21 C22 113.1(4) . . ?
F26 C21 C22 111.1(5) . . ?
F27 C21 C22 109.7(5) . . ?
F28 C25 F29 106.7(6) . . ?
F28 C25 F30 106.8(5) . . ?
F29 C25 F30 104.3(5) . . ?
F28 C25 C24 115.0(5) . . ?
F29 C25 C24 111.5(5) . . ?
F30 C25 C24 111.7(5) . . ?
C27 O11 Cu3 122.2(4) . . ?
O11 C27 C28 128.6(5) . . ?
O11 C27 C26 113.5(5) . . ?
C28 C27 C26 117.8(5) . . ?
C27 C28 C29 123.2(5) . . ?
O12 C29 C28 129.2(5) . . ?
O12 C29 C30 113.8(5) . . ?
C28 C29 C30 117.0(5) . . ?
C29 O12 Cu3 121.8(3) . . ?
F31 C26 F32 110.8(5) . . ?
F31 C26 F33 105.8(5) . . ?
F32 C26 F33 106.7(5) . . ?
F31 C26 C27 112.6(5) . . ?
F32 C26 C27 109.4(5) . . ?
F33 C26 C27 111.3(5) . . ?
F35 C30 F34 107.4(5) . . ?
F35 C30 F36 106.4(5) . . ?
F34 C30 F36 105.1(5) . . ?
F35 C30 C29 113.8(5) . . ?
F34 C30 C29 111.1(5) . . ?
F36 C30 C29 112.4(5) . . ?
C32 O13 Cu16 121.9(4) . . ?
O13 C32 C33 128.4(6) . . ?
O13 C32 C31 114.4(5) . . ?
C33 C32 C31 117.1(5) . . ?
C34 C33 C32 123.1(6) . . ?
O14 C34 C33 129.6(6) . . ?
O14 C34 C35 112.3(5) . . ?
C33 C34 C35 118.1(6) . . ?
C34 O14 Cu16 121.4(4) . . ?
F37 C31 F39 107.1(5) . . ?
F37 C31 F38 106.7(5) . . ?
F39 C31 F38 107.6(5) . . ?
F37 C31 C32 113.2(5) . . ?
F39 C31 C32 111.9(5) . . ?
F38 C31 C32 110.0(4) . . ?
F40A C35 F41 50(2) . . ?
F40A C35 F42A 106.8(12) . . ?
F41 C35 F42A 61.0(19) . . ?
F40A C35 F41A 109.5(12) . . ?
F41 C35 F41A 140.4(14) . . ?
F42A C35 F41A 108.4(12) . . ?
F40A C35 F42 59(2) . . ?
F41 C35 F42 104.6(7) . . ?
F42A C35 F42 131.4(14) . . ?
F41A C35 F42 51(2) . . ?
F40A C35 F40 138.6(14) . . ?
F41 C35 F40 108.1(7) . . ?
F42A C35 F40 49(2) . . ?
F41A C35 F40 63(2) . . ?
F42 C35 F40 107.4(7) . . ?
F40A C35 C34 109.7(14) . . ?
F41 C35 C34 110.8(6) . . ?
F42A C35 C34 114.2(14) . . ?
F41A C35 C34 108.2(13) . . ?
F42 C35 C34 114.3(6) . . ?
F40 C35 C34 111.3(6) . . ?
C37 O15 Cu6 123.7(4) . . ?
O15 C37 C38 127.5(6) . . ?
O15 C37 C36 115.8(5) . . ?
C38 C37 C36 116.7(5) . . ?
C39 C38 C37 123.3(6) . . ?
O16 C39 C38 129.5(5) . . ?
O16 C39 C40 111.7(5) . . ?
C38 C39 C40 118.8(6) . . ?
C39 O16 Cu6 121.6(4) . . ?
F44 C36 F43 107.3(5) . . ?
F44 C36 F45 106.9(5) . . ?
F43 C36 F45 103.8(5) . . ?
F44 C36 C37 113.2(5) . . ?
F43 C36 C37 114.0(5) . . ?
F45 C36 C37 111.0(5) . . ?
F47 C40 F48 107.4(6) . . ?
F47 C40 F46 106.9(5) . . ?
F48 C40 F46 106.1(5) . . ?
F47 C40 C39 110.3(5) . . ?
F48 C40 C39 114.0(5) . . ?
F46 C40 C39 111.7(5) . . ?
C42 C41 Cu4 153.9(5) . . ?
C42 C41 Cu17 70.9(4) . . ?
Cu4 C41 Cu17 88.8(2) . . ?
C42 C41 Cu15 128.3(5) . . ?
Cu4 C41 Cu15 77.9(2) . . ?
Cu17 C41 Cu15 137.8(3) . . ?
C41 C42 C43 163.2(6) . . ?
C41 C42 Cu17 73.2(4) . . ?
C43 C42 Cu17 123.5(4) . . ?
C42 C43 C44 115.8(5) . . ?
C45 C44 C49 118.8(7) . . ?
C45 C44 C43 122.5(6) . . ?
C49 C44 C43 118.7(7) . . ?
C44 C45 C46 120.6(7) . . ?
C47 C46 C45 120.8(9) . . ?
C46 C47 C48 119.9(9) . . ?
C47 C48 C49 120.0(8) . . ?
C44 C49 C48 119.8(8) . . ?
C51 C50 Cu4 155.1(5) . . ?
C51 C50 Cu19 70.3(4) . . ?
Cu4 C50 Cu19 90.3(2) . . ?
C51 C50 Cu10 126.6(5) . . ?
Cu4 C50 Cu10 78.3(2) . . ?
Cu19 C50 Cu10 144.4(3) . . ?
C50 C51 C52 160.1(6) . . ?
C50 C51 Cu19 73.4(4) . . ?
C52 C51 Cu19 126.3(4) . . ?
C51 C52 C53 114.9(5) . . ?
C54 C53 C58 118.5(7) . . ?
C54 C53 C52 123.8(6) . . ?
C58 C53 C52 117.7(6) . . ?
C53 C54 C55 120.5(7) . . ?
C56 C55 C54 121.5(9) . . ?
C57 C56 C55 118.8(9) . . ?
C56 C57 C58 121.3(8) . . ?
C57 C58 C53 119.4(8) . . ?
C60 C59 Cu12 162.3(4) . . ?
C60 C59 Cu14 70.1(3) . . ?
Cu12 C59 Cu14 93.7(2) . . ?
C60 C59 Cu15 114.7(4) . . ?
Cu12 C59 Cu15 80.3(2) . . ?
Cu14 C59 Cu15 125.6(3) . . ?
C60 C59 Cu8 108.8(4) . . ?
Cu12 C59 Cu8 70.51(17) . . ?
Cu14 C59 Cu8 113.9(2) . . ?
Cu15 C59 Cu8 114.4(2) . . ?
C59 C60 C61 161.8(5) . . ?
C59 C60 Cu14 74.0(3) . . ?
C61 C60 Cu14 124.2(4) . . ?
C60 C61 C62 112.7(5) . . ?
C63A C62 C67A 118.5(9) . . ?
C63A C62 C63 19.5(7) . . ?
C67A C62 C63 138.0(7) . . ?
C63A C62 C67 100.5(7) . . ?
C67A C62 C67 18.8(8) . . ?
C63 C62 C67 120.0 . . ?
C63A C62 C61 133.1(9) . . ?
C67A C62 C61 108.4(9) . . ?
C63 C62 C61 113.6(5) . . ?
C67 C62 C61 126.3(5) . . ?
C64 C63 C62 120.0 . . ?
C63 C64 C65 120.0 . . ?
C66 C65 C64 120.0 . . ?
C67 C66 C65 120.0 . . ?
C66 C67 C62 120.0 . . ?
C62 C63A C64A 121.1(11) . . ?
C65A C64A C63A 120.3(12) . . ?
C64A C65A C66A 119.3(11) . . ?
C65A C66A C67A 119.9(12) . . ?
C62 C67A C66A 120.7(11) . . ?
C69 C68 Cu8 165.8(5) . . ?
C69 C68 Cu7 69.5(3) . . ?
Cu8 C68 Cu7 101.2(2) . . ?
C69 C68 Cu1 112.3(4) . . ?
Cu8 C68 Cu1 81.9(2) . . ?
Cu7 C68 Cu1 136.9(3) . . ?
C69 C68 Cu12 97.5(4) . . ?
Cu8 C68 Cu12 74.44(18) . . ?
Cu7 C68 Cu12 106.9(2) . . ?
Cu1 C68 Cu12 115.1(2) . . ?
C68 C69 C70 159.0(6) . . ?
C68 C69 Cu7 73.6(3) . . ?
C70 C69 Cu7 127.4(4) . . ?
C69 C70 C71 112.3(5) . . ?
C72 C71 C76 119.8(6) . . ?
C72 C71 C70 120.3(5) . . ?
C76 C71 C70 119.9(5) . . ?
C71 C72 C73 120.3(6) . . ?
C74 C73 C72 119.5(6) . . ?
C73 C74 C75 120.1(7) . . ?
C74 C75 C76 120.7(6) . . ?
C71 C76 C75 119.7(6) . . ?
C78 C77 Cu2 161.1(4) . . ?
C78 C77 Cu9 70.1(3) . . ?
Cu2 C77 Cu9 94.1(2) . . ?
C78 C77 Cu10 116.1(4) . . ?
Cu2 C77 Cu10 81.6(2) . . ?
Cu9 C77 Cu10 127.6(3) . . ?
C77 C78 C79 163.2(5) . . ?
C77 C78 Cu9 74.2(3) . . ?
C79 C78 Cu9 122.5(4) . . ?
C78 C79 C80 112.7(4) . . ?
C85 C80 C81 118.7(6) . . ?
C85 C80 C79 121.3(6) . . ?
C81 C80 C79 120.0(5) . . ?
C80 C81 C82 121.7(6) . . ?
C83 C82 C81 118.5(7) . . ?
C82 C83 C84 121.4(7) . . ?
C83 C84 C85 119.9(7) . . ?
C80 C85 C84 119.8(7) . . ?
C87 C86 Cu11 160.7(5) . . ?
C87 C86 Cu3 70.0(3) . . ?
Cu11 C86 Cu3 94.7(2) . . ?
C87 C86 Cu5 118.5(4) . . ?
Cu11 C86 Cu5 80.7(2) . . ?
Cu3 C86 Cu5 139.2(3) . . ?
C87 C86 Cu2 91.6(4) . . ?
Cu11 C86 Cu2 80.18(19) . . ?
Cu3 C86 Cu2 103.1(2) . . ?
Cu5 C86 Cu2 115.8(2) . . ?
C86 C87 C88 161.8(5) . . ?
C86 C87 Cu3 73.7(3) . . ?
C88 C87 Cu3 124.5(4) . . ?
C87 C88 C89 112.6(5) . . ?
C94 C89 C90 119.9(7) . . ?
C94 C89 C88 119.9(6) . . ?
C90 C89 C88 120.2(6) . . ?
C91 C90 C89 119.3(8) . . ?
C92 C91 C90 121.9(10) . . ?
C91 C92 C93 119.6(10) . . ?
C92 C93 C94 119.8(9) . . ?
C89 C94 C93 119.5(8) . . ?
C96 C95 Cu13 156.2(5) . . ?
C96 C95 Cu16 70.4(4) . . ?
Cu13 C95 Cu16 88.7(2) . . ?
C96 C95 Cu5 124.4(5) . . ?
Cu13 C95 Cu5 79.1(2) . . ?
Cu16 C95 Cu5 142.0(3) . . ?
C95 C96 C97 162.1(6) . . ?
C95 C96 Cu16 73.4(4) . . ?
C97 C96 Cu16 124.3(5) . . ?
C96 C97 C98 113.9(5) . . ?
C103 C98 C99 117.4(7) . . ?
C103 C98 C97 123.6(6) . . ?
C99 C98 C97 119.0(7) . . ?
C100 C99 C98 118.9(8) . . ?
C101 C100 C99 120.6(9) . . ?
C102 C101 C100 120.6(11) . . ?
C101 C102 C103 120.2(10) . . ?
C98 C103 C102 122.2(7) . . ?
C105 C104 Cu13 162.6(5) . . ?
C105 C104 Cu6 71.4(4) . . ?
Cu13 C104 Cu6 98.2(2) . . ?
C105 C104 Cu1 118.2(4) . . ?
Cu13 C104 Cu1 79.2(2) . . ?
Cu6 C104 Cu1 130.2(3) . . ?
C104 C105 C106 160.1(6) . . ?
C104 C105 Cu6 72.5(4) . . ?
C106 C105 Cu6 127.3(4) . . ?
C105 C106 C107 114.2(5) . . ?
C108 C107 C112 117.7(6) . . ?
C108 C107 C106 119.3(5) . . ?
C112 C107 C106 123.0(5) . . ?
C109 C108 C107 121.4(6) . . ?
C110 C109 C108 119.9(6) . . ?
C111 C110 C109 119.8(6) . . ?
C110 C111 C112 120.5(6) . . ?
C111 C112 C107 120.7(6) . . ?
C114 C113 Cu18 176.6(5) . . ?
C114 C113 Cu12 85.5(4) . . ?
Cu18 C113 Cu12 93.7(2) . . ?
C114 C113 Cu10 82.2(4) . . ?
Cu18 C113 Cu10 94.6(2) . . ?
Cu12 C113 Cu10 93.4(2) . . ?
C113 C114 C115 157.4(5) . . ?
C113 C114 Cu10 65.4(3) . . ?
C115 C114 Cu10 129.6(4) . . ?
C113 C114 Cu12 62.3(3) . . ?
C115 C114 Cu12 130.2(4) . . ?
Cu10 C114 Cu12 82.14(18) . . ?
C114 C115 C116 106.8(5) . . ?
C121 C116 C117 119.1(5) . . ?
C121 C116 C115 121.0(5) . . ?
C117 C116 C115 119.6(5) . . ?
C118 C117 C116 120.8(6) . . ?
C119 C118 C117 119.8(6) . . ?
C120 C119 C118 119.8(6) . . ?
C119 C120 C121 120.6(6) . . ?
C116 C121 C120 119.8(6) . . ?
C123 C122 Cu18 167.4(5) . . ?
C123 C122 Cu11 84.3(4) . . ?
Cu18 C122 Cu11 87.9(2) . . ?
C123 C122 Cu1 100.4(5) . . ?
Cu18 C122 Cu1 89.1(2) . . ?
Cu11 C122 Cu1 87.4(2) . . ?
C122 C123 C124 170.6(6) . . ?
C122 C123 Cu11 63.1(4) . . ?
C124 C123 Cu11 125.5(4) . . ?
C123 C124 C125 112.9(5) . . ?
C130 C125 C126 118.5(6) . . ?
C130 C125 C124 119.2(6) . . ?
C126 C125 C124 122.2(5) . . ?
C127 C126 C125 121.0(6) . . ?
C128 C127 C126 119.3(6) . . ?
C129 C128 C127 120.4(7) . . ?
C128 C129 C130 120.7(7) . . ?
C129 C130 C125 120.1(6) . . ?
C132 C131 Cu20 177.1(5) . . ?
C132 C131 Cu2 89.9(4) . . ?
Cu20 C131 Cu2 88.8(3) . . ?
C132 C131 Cu15 95.9(4) . . ?
Cu20 C131 Cu15 86.8(2) . . ?
Cu2 C131 Cu15 94.9(2) . . ?
C131 C132 C133 172.4(6) . . ?
C131 C132 Cu2 59.8(4) . . ?
C133 C132 Cu2 125.2(4) . . ?
C131 C132 Cu15 55.8(3) . . ?
C133 C132 Cu15 129.1(4) . . ?
Cu2 C132 Cu15 77.22(17) . . ?
C132 C133 C134 115.1(5) . . ?
C139 C134 C135 118.5(5) . . ?
C139 C134 C133 122.6(5) . . ?
C135 C134 C133 118.9(5) . . ?
C136 C135 C134 121.0(6) . . ?
C137 C136 C135 120.0(6) . . ?
C138 C137 C136 119.7(6) . . ?
C137 C138 C139 120.4(6) . . ?
C134 C139 C138 120.5(6) . . ?
C141 C140 Cu20 171.5(5) . . ?
C141 C140 Cu8 82.8(4) . . ?
Cu20 C140 Cu8 89.4(2) . . ?
C141 C140 Cu5 86.3(4) . . ?
Cu20 C140 Cu5 96.8(2) . . ?
Cu8 C140 Cu5 88.4(2) . . ?
C140 C141 C142 168.2(7) . . ?
C140 C141 Cu8 64.6(4) . . ?
C142 C141 Cu8 120.4(4) . . ?
C140 C141 Cu5 62.5(4) . . ?
C142 C141 Cu5 127.9(5) . . ?
Cu8 C141 Cu5 77.7(2) . . ?
C141 C142 C143 116.3(5) . . ?
C144 C143 C148 118.0(7) . . ?
C144 C143 C142 118.8(6) . . ?
C148 C143 C142 123.2(6) . . ?
C143 C144 C145 121.9(7) . . ?
C146 C145 C144 119.3(8) . . ?
C147 C146 C145 119.9(7) . . ?
C146 C147 C148 119.8(7) . . ?
C143 C148 C147 121.0(7) . . ?

loop_
_geom_bond_atom_site_label_1
_geom_bond_atom_site_label_2
_geom_bond_distance
_geom_bond_site_symmetry_2
_geom_bond_publ_flag
Cu1 C104 2.066(6) . ?
Cu1 C68 2.083(5) . ?
Cu1 C122 2.095(5) . ?
Cu1 Cu13 2.5195(10) . ?
Cu1 Cu8 2.6223(10) . ?
Cu1 Cu18 2.7888(11) . ?
Cu1 Cu11 2.8443(10) . ?
Cu2 C77 1.935(5) . ?
Cu2 C131 2.058(5) . ?
Cu2 C86 2.350(6) . ?
Cu2 C132 2.381(6) . ?
Cu2 Cu10 2.6235(10) . ?
Cu2 Cu11 2.7555(11) . ?
Cu2 Cu20 2.7574(10) . ?
Cu2 Cu9 2.8999(10) . ?
Cu2 Cu15 3.0597(10) . ?
Cu3 O12 1.956(4) . ?
Cu3 O11 1.964(4) . ?
Cu3 C87 1.979(5) . ?
Cu3 C86 2.021(5) . ?
Cu3 Cu11 2.8816(9) . ?
Cu4 C41 1.881(6) . ?
Cu4 C50 1.887(6) . ?
Cu4 Cu15 2.4806(10) . ?
Cu4 Cu10 2.4853(10) . ?
Cu4 Cu17 2.7265(10) . ?
Cu4 Cu19 2.7561(10) . ?
Cu5 C95 2.046(6) . ?
Cu5 C140 2.085(5) . ?
Cu5 C86 2.097(5) . ?
Cu5 C141 2.346(6) . ?
Cu5 Cu13 2.5018(10) . ?
Cu5 Cu11 2.5900(10) . ?
Cu5 Cu8 2.8773(10) . ?
Cu5 Cu20 2.9618(11) . ?
Cu6 O15 1.957(4) . ?
Cu6 O16 1.960(4) . ?
Cu6 C105 1.980(5) . ?
Cu6 C104 1.991(6) . ?
Cu6 Cu13 2.9289(11) . ?
Cu7 O7 1.942(4) . ?
Cu7 C69 1.945(5) . ?
Cu7 O8 1.953(4) . ?
Cu7 C68 1.992(5) . ?
Cu7 Cu8 3.0193(10) . ?
Cu8 C68 1.915(5) . ?
Cu8 C140 2.041(5) . ?
Cu8 C141 2.241(6) . ?
Cu8 C59 2.505(6) . ?
Cu8 Cu12 2.6030(10) . ?
Cu8 Cu20 2.7543(10) . ?
Cu9 O9 1.961(4) . ?
Cu9 O10 1.971(4) . ?
Cu9 C78 1.979(5) . ?
Cu9 C77 2.026(5) . ?
Cu10 C50 2.047(6) . ?
Cu10 C77 2.078(5) . ?
Cu10 C113 2.078(5) . ?
Cu10 C114 2.264(5) . ?
Cu10 Cu18 2.9096(11) . ?
Cu10 Cu12 2.9917(10) . ?
Cu11 C86 1.894(5) . ?
Cu11 C122 2.021(5) . ?
Cu11 C123 2.256(6) . ?
Cu11 Cu18 2.7051(10) . ?
Cu12 C59 1.930(5) . ?
Cu12 C113 2.034(5) . ?
Cu12 C114 2.290(5) . ?
Cu12 C68 2.350(6) . ?
Cu12 Cu15 2.5948(10) . ?
Cu12 Cu18 2.8565(10) . ?
Cu12 Cu14 2.8839(10) . ?
Cu13 C95 1.877(5) . ?
Cu13 C104 1.882(5) . ?
Cu13 Cu16 2.7226(10) . ?
Cu14 O5 1.957(4) . ?
Cu14 O6 1.969(4) . ?
Cu14 C60 1.976(5) . ?
Cu14 C59 2.020(5) . ?
Cu15 C41 2.061(6) . ?
Cu15 C59 2.090(5) . ?
Cu15 C131 2.095(5) . ?
Cu15 C132 2.519(5) . ?
Cu15 Cu20 2.7352(11) . ?
Cu16 O14 1.944(4) . ?
Cu16 O13 1.968(4) . ?
Cu16 C96 1.980(6) . ?
Cu16 C95 2.014(6) . ?
Cu17 O2 1.949(4) . ?
Cu17 O1 1.963(4) . ?
Cu17 C42 1.986(5) . ?
Cu17 C41 2.012(6) . ?
Cu18 C122 1.875(6) . ?
Cu18 C113 1.878(6) . ?
Cu19 O4 1.943(4) . ?
Cu19 O3 1.955(4) . ?
Cu19 C51 1.966(6) . ?
Cu19 C50 2.000(6) . ?
Cu20 C140 1.871(6) . ?
Cu20 C131 1.879(6) . ?
O1 C2 1.257(6) . ?
C2 C3 1.384(8) . ?
C2 C1 1.521(8) . ?
C3 C4 1.391(8) . ?
C4 O2 1.246(7) . ?
C4 C5 1.539(8) . ?
C1 F1 1.311(5) . ?
C1 F3 1.313(5) . ?
C1 F2 1.328(5) . ?
C5 F4 1.307(5) . ?
C5 F5 1.313(6) . ?
C5 F6 1.316(6) . ?
O3 C7 1.252(7) . ?
C7 C8 1.378(8) . ?
C7 C6 1.524(8) . ?
C8 C9 1.403(8) . ?
C9 O4 1.245(7) . ?
C9 C10 1.514(8) . ?
C6 F9 1.317(6) . ?
C6 F8 1.319(6) . ?
C6 F7 1.324(6) . ?
C10 F12A 1.289(6) . ?
C10 F11A 1.297(6) . ?
C10 F12 1.304(8) . ?
C10 F10 1.308(8) . ?
C10 F11 1.309(8) . ?
C10 F10A 1.322(6) . ?
O5 C12 1.258(6) . ?
C12 C13 1.387(8) . ?
C12 C11 1.523(8) . ?
C13 C14 1.369(7) . ?
C14 O6 1.267(6) . ?
C14 C15 1.533(8) . ?
C11 F13 1.286(6) . ?
C11 F13A 1.289(7) . ?
C11 F15A 1.313(8) . ?
C11 F14A 1.316(8) . ?
C11 F15 1.316(6) . ?
C11 F14 1.325(6) . ?
C15 F18 1.322(5) . ?
C15 F16 1.326(5) . ?
C15 F17 1.326(5) . ?
O7 C17 1.248(6) . ?
C17 C18 1.394(8) . ?
C17 C16 1.536(8) . ?
C18 C19 1.383(8) . ?
C19 O8 1.246(6) . ?
C19 C20 1.509(8) . ?
C16 F19 1.312(5) . ?
C16 F21 1.316(6) . ?
C16 F20 1.317(5) . ?
C20 F23 1.294(6) . ?
C20 F23A 1.294(7) . ?
C20 F24 1.304(7) . ?
C20 F24A 1.307(7) . ?
C20 F22 1.312(6) . ?
C20 F22A 1.314(7) . ?
O9 C22 1.263(6) . ?
C22 C23 1.371(7) . ?
C22 C21 1.547(8) . ?
C23 C24 1.398(8) . ?
C24 O10 1.247(6) . ?
C24 C25 1.513(8) . ?
C21 F25 1.319(5) . ?
C21 F26 1.321(5) . ?
C21 F27 1.329(5) . ?
C25 F28 1.280(5) . ?
C25 F29 1.304(6) . ?
C25 F30 1.314(6) . ?
O11 C27 1.260(6) . ?
C27 C28 1.373(8) . ?
C27 C26 1.534(8) . ?
C28 C29 1.395(7) . ?
C29 O12 1.252(6) . ?
C29 C30 1.516(8) . ?
C26 F31 1.300(5) . ?
C26 F32 1.311(6) . ?
C26 F33 1.327(6) . ?
C30 F35 1.306(5) . ?
C30 F34 1.313(5) . ?
C30 F36 1.313(5) . ?
O13 C32 1.243(7) . ?
C32 C33 1.382(8) . ?
C32 C31 1.539(8) . ?
C33 C34 1.377(8) . ?
C34 O14 1.247(7) . ?
C34 C35 1.539(9) . ?
C31 F37 1.301(5) . ?
C31 F39 1.319(5) . ?
C31 F38 1.329(5) . ?
C35 F40A 1.298(8) . ?
C35 F41 1.303(6) . ?
C35 F42A 1.306(8) . ?
C35 F41A 1.307(8) . ?
C35 F42 1.307(6) . ?
C35 F40 1.310(6) . ?
O15 C37 1.241(6) . ?
C37 C38 1.394(7) . ?
C37 C36 1.516(8) . ?
C38 C39 1.368(8) . ?
C39 O16 1.262(7) . ?
C39 C40 1.533(8) . ?
C36 F44 1.302(5) . ?
C36 F43 1.302(5) . ?
C36 F45 1.324(6) . ?
C40 F47 1.297(6) . ?
C40 F48 1.305(5) . ?
C40 F46 1.310(6) . ?
C41 C42 1.231(7) . ?
C42 C43 1.480(7) . ?
C43 C44 1.518(9) . ?
C44 C45 1.359(9) . ?
C44 C49 1.383(8) . ?
C45 C46 1.390(9) . ?
C46 C47 1.347(11) . ?
C47 C48 1.358(12) . ?
C48 C49 1.403(12) . ?
C50 C51 1.236(7) . ?
C51 C52 1.481(7) . ?
C52 C53 1.519(9) . ?
C53 C54 1.356(9) . ?
C53 C58 1.395(8) . ?
C54 C55 1.380(10) . ?
C55 C56 1.352(11) . ?
C56 C57 1.350(11) . ?
C57 C58 1.388(11) . ?
C59 C60 1.234(7) . ?
C60 C61 1.482(7) . ?
C61 C62 1.499(7) . ?
C62 C63A 1.386(10) . ?
C62 C67A 1.388(10) . ?
C62 C63 1.3900 . ?
C62 C67 1.3900 . ?
C63 C64 1.3900 . ?
C64 C65 1.3900 . ?
C65 C66 1.3900 . ?
C66 C67 1.3900 . ?
C63A C64A 1.390(10) . ?
C64A C65A 1.385(10) . ?
C65A C66A 1.389(10) . ?
C66A C67A 1.402(10) . ?
C68 C69 1.246(7) . ?
C69 C70 1.475(7) . ?
C70 C71 1.522(8) . ?
C71 C72 1.367(8) . ?
C71 C76 1.370(7) . ?
C72 C73 1.387(9) . ?
C73 C74 1.363(9) . ?
C74 C75 1.363(9) . ?
C75 C76 1.376(8) . ?
C77 C78 1.228(7) . ?
C78 C79 1.495(7) . ?
C79 C80 1.505(7) . ?
C80 C85 1.377(8) . ?
C80 C81 1.383(8) . ?
C81 C82 1.389(8) . ?
C82 C83 1.357(9) . ?
C83 C84 1.372(10) . ?
C84 C85 1.393(9) . ?
C86 C87 1.247(7) . ?
C87 C88 1.477(7) . ?
C88 C89 1.508(8) . ?
C89 C94 1.366(9) . ?
C89 C90 1.379(8) . ?
C90 C91 1.371(11) . ?
C91 C92 1.331(13) . ?
C92 C93 1.382(13) . ?
C93 C94 1.394(11) . ?
C95 C96 1.241(7) . ?
C96 C97 1.490(7) . ?
C97 C98 1.501(9) . ?
C98 C103 1.356(9) . ?
C98 C99 1.422(8) . ?
C99 C100 1.397(12) . ?
C100 C101 1.360(13) . ?
C101 C102 1.330(12) . ?
C102 C103 1.386(10) . ?
C104 C105 1.230(7) . ?
C105 C106 1.471(7) . ?
C106 C107 1.512(7) . ?
C107 C108 1.377(7) . ?
C107 C112 1.383(8) . ?
C108 C109 1.370(8) . ?
C109 C110 1.367(9) . ?
C110 C111 1.359(8) . ?
C111 C112 1.373(8) . ?
C113 C114 1.222(8) . ?
C114 C115 1.487(8) . ?
C115 C116 1.510(7) . ?
C116 C121 1.372(8) . ?
C116 C117 1.376(8) . ?
C117 C118 1.375(7) . ?
C118 C119 1.372(8) . ?
C119 C120 1.361(9) . ?
C120 C121 1.384(8) . ?
C122 C123 1.224(8) . ?
C123 C124 1.462(8) . ?
C124 C125 1.514(8) . ?
C125 C130 1.381(8) . ?
C125 C126 1.385(8) . ?
C126 C127 1.378(8) . ?
C127 C128 1.373(9) . ?
C128 C129 1.355(9) . ?
C129 C130 1.379(9) . ?
C131 C132 1.201(8) . ?
C132 C133 1.473(8) . ?
C133 C134 1.519(8) . ?
C134 C139 1.374(7) . ?
C134 C135 1.390(8) . ?
C135 C136 1.383(8) . ?
C136 C137 1.378(8) . ?
C137 C138 1.367(8) . ?
C138 C139 1.397(8) . ?
C140 C141 1.219(8) . ?
C141 C142 1.466(9) . ?
C142 C143 1.511(9) . ?
C143 C144 1.363(9) . ?
C143 C148 1.377(8) . ?
C144 C145 1.375(10) . ?
C145 C146 1.369(10) . ?
C146 C147 1.369(10) . ?
C147 C148 1.378(9) . ?
